data_7029648
loop_
_publ_author_name
'Misra, Rajneesh'
'Sharma, Rekha'
'Mobin, Shaikh M.'

_publ_section_title
;
 Star shaped ferrocenyl truxenes: synthesis, structure and properties.
;
_journal_issue 18
_journal_name_full 'Dalton transactions (Cambridge, England : 2003)'
_journal_page_first 6891
_journal_page_last 6896
_journal_paper_doi 10.1039/c4dt00210e
_journal_volume 43
_journal_year 2014
_chemical_formula_sum 'C99 H114 Fe3'
_chemical_formula_weight 1471.45
_chemical_name_systematic
;
 ?
;
_space_group_IT_number 14
_symmetry_cell_setting monoclinic
_symmetry_space_group_name_Hall '-P 2yn'
_symmetry_space_group_name_H-M 'P 1 21/n 1'
_atom_sites_solution_hydrogens geom
_atom_sites_solution_primary direct
_atom_sites_solution_secondary difmap
_audit_creation_method SHELXL-97
_cell_angle_alpha 90.00
_cell_angle_beta 90.4590(10)
_cell_angle_gamma 90.00
_cell_formula_units_Z 4
_cell_length_a 16.3107(3)
_cell_length_b 18.4332(3)
_cell_length_c 27.2131(4)
_cell_measurement_reflns_used 16468
_cell_measurement_temperature 150(2)
_cell_measurement_theta_max 32.7417
_cell_measurement_theta_min 3.1074
_cell_volume 8181.6(2)
_computing_cell_refinement 'CrysAlis RED, Oxford Diffraction Ltd.,'
_computing_data_collection 'CrysAlis CCD, Oxford Diffraction Ltd.,'
_computing_data_reduction 'CrysAlis RED, Oxford Diffraction Ltd.,'
_computing_molecular_graphics Ortep3
_computing_publication_material Shelx97
_computing_structure_refinement 'SHELXL-97 (Sheldrick, 1997)'
_computing_structure_solution 'SHELXS-97 (Sheldrick, 1997)'
_diffrn_ambient_temperature 150(2)
_diffrn_detector_area_resol_mean 15.9948
_diffrn_measured_fraction_theta_full 0.998
_diffrn_measured_fraction_theta_max 0.998
_diffrn_measurement_device_type 'OXFORD DIFFRACTION SUPER NOVA'
_diffrn_measurement_method \w/q-scan
_diffrn_radiation_monochromator graphite
_diffrn_radiation_source 'Micro-Focus (Mo) X-ray Source'
_diffrn_radiation_type MoK\a
_diffrn_radiation_wavelength 0.71073
_diffrn_reflns_av_R_equivalents 0.0570
_diffrn_reflns_av_sigmaI/netI 0.0491
_diffrn_reflns_limit_h_max 13
_diffrn_reflns_limit_h_min -19
_diffrn_reflns_limit_k_max 21
_diffrn_reflns_limit_k_min -21
_diffrn_reflns_limit_l_max 32
_diffrn_reflns_limit_l_min -32
_diffrn_reflns_number 59275
_diffrn_reflns_theta_full 25.00
_diffrn_reflns_theta_max 25.00
_diffrn_reflns_theta_min 3.11
_exptl_absorpt_coefficient_mu 0.571
_exptl_absorpt_correction_T_max 0.9295
_exptl_absorpt_correction_T_min 0.8799
_exptl_absorpt_correction_type multi-scan
_exptl_absorpt_process_details
;
CrysAlis RED, Oxford Diffraction Ltd.,
Version 1.171.31.7 (release 18-10-2006 CrysAlis171 .NET)
(compiled Oct 18 2006,16:28:17)
Empirical absorption correction using spherical harmonics,
 implemented in SCALE3 ABSPACK scaling algorithm.
;
_exptl_crystal_colour red
_exptl_crystal_density_diffrn 1.195
_exptl_crystal_density_method 'not measured'
_exptl_crystal_description block
_exptl_crystal_F_000 3144
_exptl_crystal_size_max 0.23
_exptl_crystal_size_mid 0.16
_exptl_crystal_size_min 0.13
_refine_diff_density_max 0.940
_refine_diff_density_min -0.511
_refine_diff_density_rms 0.067
_refine_ls_extinction_method none
_refine_ls_goodness_of_fit_ref 1.025
_refine_ls_hydrogen_treatment riding
_refine_ls_matrix_type full
_refine_ls_number_parameters 925
_refine_ls_number_reflns 14385
_refine_ls_number_restraints 0
_refine_ls_restrained_S_all 1.025
_refine_ls_R_factor_all 0.0721
_refine_ls_R_factor_gt 0.0553
_refine_ls_shift/su_max 0.001
_refine_ls_shift/su_mean 0.000
_refine_ls_structure_factor_coef Fsqd
_refine_ls_weighting_details 'calc w=1/[\s^2^(Fo^2^)+(0.0694P)^2^+11.3947P] where P=(Fo^2^+2Fc^2^)/3'
_refine_ls_weighting_scheme calc
_refine_ls_wR_factor_gt 0.1455
_refine_ls_wR_factor_ref 0.1614
_reflns_number_gt 11275
_reflns_number_total 14385
_reflns_threshold_expression >2sigma(I)
_cod_data_source_file c4dt00210e2.cif
_cod_data_source_block rm082
_cod_depositor_comments
;
The following automatic conversions were performed:

'_symmetry_cell_setting' value 'Monoclinic' changed to 'monoclinic'
according to
/usr/data/users/saulius/crontab/automatic-downloads/rss-feeds/RSC/lib/dictionaries/cif_core.dic
dictionary named 'cif_core.dic' version 2.4.2 from 2011-04-26.

Automatic conversion script
Id: cif_fix_values 2281 2013-09-26 08:29:07Z andrius 
;
_cod_original_sg_symbol_H-M 'P 21/n'
_cod_database_code 7029648

loop_
_symmetry_equiv_pos_as_xyz
'x, y, z'
'-x+1/2, y+1/2, -z+1/2'
'-x, -y, -z'
'x-1/2, -y-1/2, z-1/2'

loop_
_atom_site_label
_atom_site_type_symbol
_atom_site_fract_x
_atom_site_fract_y
_atom_site_fract_z
_atom_site_U_iso_or_equiv
_atom_site_adp_type
_atom_site_occupancy
_atom_site_symmetry_multiplicity
_atom_site_calc_flag
_atom_site_refinement_flags
Fe1 Fe 0.47235(3) 0.18051(2) 0.045414(17) 0.03172(14) Uani 1 1 d .
Fe2 Fe 0.33111(3) -0.49426(2) -0.487164(18) 0.03137(14) Uani 1 1 d .
Fe3 Fe 0.15049(3) 0.32696(3) -0.672243(17) 0.03487(14) Uani 1 1 d .
C1 C 0.33272(18) 0.06974(15) -0.29902(10) 0.0224(6) Uani 1 1 d .
C2 C 0.34522(18) 0.10736(16) -0.25122(11) 0.0243(6) Uani 1 1 d .
C3 C 0.34058(19) 0.17980(16) -0.23671(11) 0.0274(7) Uani 1 1 d .
H3 H 0.3271 0.2163 -0.2601 0.033 Uiso 1 1 calc R
C4 C 0.35553(19) 0.19820(17) -0.18846(11) 0.0297(7) Uani 1 1 d .
H4 H 0.3512 0.2476 -0.1789 0.036 Uiso 1 1 calc R
C5 C 0.37685(19) 0.14663(17) -0.15325(11) 0.0280(7) Uani 1 1 d .
C6 C 0.38159(19) 0.07390(17) -0.16740(11) 0.0286(7) Uani 1 1 d .
H6 H 0.3958 0.0376 -0.1440 0.034 Uiso 1 1 calc R
C7 C 0.3944(2) 0.16942(17) -0.10353(12) 0.0304(7) Uani 1 1 d .
C8 C 0.4100(2) 0.19379(18) -0.06385(12) 0.0320(7) Uani 1 1 d .
C9 C 0.33256(19) -0.05404(16) -0.32990(11) 0.0251(6) Uani 1 1 d .
C10 C 0.33726(19) -0.13462(16) -0.33263(11) 0.0265(7) Uani 1 1 d .
C11 C 0.3577(2) -0.18856(17) -0.29881(12) 0.0351(8) Uani 1 1 d .
H11 H 0.3729 -0.1757 -0.2662 0.042 Uiso 1 1 calc R
C12 C 0.3561(2) -0.26076(17) -0.31253(13) 0.0337(7) Uani 1 1 d .
H12 H 0.3707 -0.2970 -0.2892 0.040 Uiso 1 1 calc R
C13 C 0.33340(19) -0.28139(16) -0.36003(12) 0.0279(7) Uani 1 1 d .
C14 C 0.31348(19) -0.22753(16) -0.39388(11) 0.0274(7) Uani 1 1 d .
H14 H 0.2978 -0.2404 -0.4264 0.033 Uiso 1 1 calc R
C15 C 0.32921(19) -0.35629(17) -0.37434(12) 0.0292(7) Uani 1 1 d .
C16 C 0.3245(2) -0.41606(17) -0.39021(12) 0.0296(7) Uani 1 1 d .
C17 C 0.30213(18) 0.04648(15) -0.38520(10) 0.0238(6) Uani 1 1 d .
C18 C 0.28193(19) 0.08899(16) -0.43005(11) 0.0271(7) Uani 1 1 d .
C19 C 0.2655(2) 0.07025(17) -0.47875(12) 0.0342(8) Uani 1 1 d .
H19 H 0.2653 0.0207 -0.4884 0.041 Uiso 1 1 calc R
C20 C 0.2494(2) 0.12398(18) -0.51313(12) 0.0354(8) Uani 1 1 d .
H20 H 0.2384 0.1106 -0.5463 0.043 Uiso 1 1 calc R
C21 C 0.2489(2) 0.19734(17) -0.50018(11) 0.0289(7) Uani 1 1 d .
C22 C 0.26490(19) 0.21599(16) -0.45141(11) 0.0281(7) Uani 1 1 d .
H22 H 0.2645 0.2655 -0.4417 0.034 Uiso 1 1 calc R
C23 C 0.2319(2) 0.25180(18) -0.53682(12) 0.0321(7) Uani 1 1 d .
C24 C 0.2172(2) 0.29528(17) -0.56786(12) 0.0314(7) Uani 1 1 d .
C25 C 0.4496(2) -0.05547(17) -0.22952(12) 0.0360(8) Uani 1 1 d .
H25A H 0.4661 -0.0496 -0.1947 0.043 Uiso 1 1 calc R
H25B H 0.4451 -0.1081 -0.2361 0.043 Uiso 1 1 calc R
C26 C 0.5164(2) -0.0244(2) -0.26153(14) 0.0473(9) Uani 1 1 d .
H26A H 0.5253 0.0270 -0.2524 0.057 Uiso 1 1 calc R
H26B H 0.4978 -0.0257 -0.2962 0.057 Uiso 1 1 calc R
C27 C 0.5977(3) -0.0649(3) -0.25716(17) 0.0592(12) Uani 1 1 d .
H27A H 0.5893 -0.1160 -0.2671 0.071 Uiso 1 1 calc R
H27B H 0.6159 -0.0646 -0.2224 0.071 Uiso 1 1 calc R
C28 C 0.6657(3) -0.0308(4) -0.2894(2) 0.0872(18) Uani 1 1 d .
H28A H 0.6726 0.0207 -0.2799 0.105 Uiso 1 1 calc R
H28B H 0.7181 -0.0560 -0.2824 0.105 Uiso 1 1 calc R
C29 C 0.6488(4) -0.0345(4) -0.3435(2) 0.110(2) Uani 1 1 d .
H29A H 0.5980 -0.0072 -0.3512 0.132 Uiso 1 1 calc R
H29B H 0.6402 -0.0857 -0.3533 0.132 Uiso 1 1 calc R
C30 C 0.7194(4) -0.0030(4) -0.3723(3) 0.125(3) Uani 1 1 d .
H30A H 0.7199 0.0499 -0.3685 0.188 Uiso 1 1 calc R
H30B H 0.7128 -0.0153 -0.4071 0.188 Uiso 1 1 calc R
H30C H 0.7712 -0.0231 -0.3599 0.188 Uiso 1 1 calc R
C31 C 0.2956(2) -0.06473(18) -0.21183(12) 0.0372(8) Uani 1 1 d .
H31A H 0.2971 -0.1150 -0.2245 0.045 Uiso 1 1 calc R
H31B H 0.3075 -0.0668 -0.1761 0.045 Uiso 1 1 calc R
C32 C 0.2095(2) -0.0347(2) -0.21933(13) 0.0422(9) Uani 1 1 d .
H32A H 0.2017 -0.0231 -0.2546 0.051 Uiso 1 1 calc R
H32B H 0.2046 0.0111 -0.2006 0.051 Uiso 1 1 calc R
C33 C 0.1413(3) -0.0858(2) -0.20346(16) 0.0563(11) Uani 1 1 d .
H33A H 0.1488 -0.0975 -0.1682 0.068 Uiso 1 1 calc R
H33B H 0.1458 -0.1316 -0.2222 0.068 Uiso 1 1 calc R
C34 C 0.0558(3) -0.0541(3) -0.2114(2) 0.0723(14) Uani 1 1 d .
H34A H 0.0515 -0.0094 -0.1915 0.087 Uiso 1 1 calc R
H34B H 0.0505 -0.0398 -0.2463 0.087 Uiso 1 1 calc R
C35 C -0.0151(4) -0.1017(4) -0.1991(3) 0.118(2) Uani 1 1 d .
H35A H -0.0120 -0.1143 -0.1638 0.142 Uiso 1 1 calc R
H35B H -0.0106 -0.1473 -0.2181 0.142 Uiso 1 1 calc R
C36 C -0.1002(5) -0.0668(5) -0.2100(4) 0.182(5) Uani 1 1 d .
H36A H -0.1075 -0.0241 -0.1890 0.274 Uiso 1 1 calc R
H36B H -0.1435 -0.1021 -0.2033 0.274 Uiso 1 1 calc R
H36C H -0.1031 -0.0521 -0.2446 0.274 Uiso 1 1 calc R
C37 C 0.3803(2) 0.21973(17) -0.35891(12) 0.0315(7) Uani 1 1 d .
H37A H 0.3731 0.2652 -0.3778 0.038 Uiso 1 1 calc R
H37B H 0.3894 0.2330 -0.3240 0.038 Uiso 1 1 calc R
C38 C 0.4558(2) 0.1802(2) -0.37765(15) 0.0462(9) Uani 1 1 d .
H38A H 0.4679 0.1394 -0.3551 0.055 Uiso 1 1 calc R
H38B H 0.4423 0.1591 -0.4102 0.055 Uiso 1 1 calc R
C39 C 0.5332(3) 0.2253(2) -0.38279(16) 0.0547(11) Uani 1 1 d .
H39A H 0.5454 0.2496 -0.3511 0.066 Uiso 1 1 calc R
H39B H 0.5240 0.2634 -0.4079 0.066 Uiso 1 1 calc R
C40 C 0.6076(3) 0.1781(3) -0.39782(19) 0.0695(14) Uani 1 1 d .
H40A H 0.6222 0.1463 -0.3698 0.083 Uiso 1 1 calc R
H40B H 0.5903 0.1464 -0.4254 0.083 Uiso 1 1 calc R
C41 C 0.6834(3) 0.2186(3) -0.4131(2) 0.0816(16) Uani 1 1 d .
H41A H 0.6700 0.2486 -0.4422 0.098 Uiso 1 1 calc R
H41B H 0.7256 0.1830 -0.4229 0.098 Uiso 1 1 calc R
C42 C 0.7192(4) 0.2673(4) -0.3735(2) 0.108(2) Uani 1 1 d .
H42A H 0.6769 0.3008 -0.3619 0.162 Uiso 1 1 calc R
H42B H 0.7651 0.2950 -0.3870 0.162 Uiso 1 1 calc R
H42C H 0.7388 0.2375 -0.3460 0.162 Uiso 1 1 calc R
C43 C 0.22524(19) 0.21188(16) -0.34014(11) 0.0283(7) Uani 1 1 d .
H43A H 0.2413 0.2311 -0.3075 0.034 Uiso 1 1 calc R
H43B H 0.2094 0.2536 -0.3611 0.034 Uiso 1 1 calc R
C44 C 0.1513(2) 0.16239(18) -0.33417(13) 0.0361(8) Uani 1 1 d .
H44A H 0.1413 0.1366 -0.3655 0.043 Uiso 1 1 calc R
H44B H 0.1643 0.1255 -0.3088 0.043 Uiso 1 1 calc R
C45 C 0.0734(2) 0.2018(2) -0.31962(13) 0.0375(8) Uani 1 1 d .
H45A H 0.0857 0.2340 -0.2914 0.045 Uiso 1 1 calc R
H45B H 0.0551 0.2327 -0.3474 0.045 Uiso 1 1 calc R
C46 C 0.0049(2) 0.1517(2) -0.30593(17) 0.0565(11) Uani 1 1 d .
H46A H 0.0253 0.1181 -0.2802 0.068 Uiso 1 1 calc R
H46B H -0.0096 0.1221 -0.3351 0.068 Uiso 1 1 calc R
C47 C -0.0725(3) 0.1875(3) -0.2874(2) 0.0698(14) Uani 1 1 d .
H47A H -0.0582 0.2187 -0.2590 0.084 Uiso 1 1 calc R
H47B H -0.0949 0.2193 -0.3136 0.084 Uiso 1 1 calc R
C48 C -0.1370(4) 0.1360(5) -0.2723(3) 0.142(3) Uani 1 1 d .
H48A H -0.1533 0.1061 -0.3005 0.213 Uiso 1 1 calc R
H48B H -0.1846 0.1630 -0.2604 0.213 Uiso 1 1 calc R
H48C H -0.1158 0.1047 -0.2460 0.213 Uiso 1 1 calc R
C49 C 0.2091(2) -0.09561(18) -0.43229(14) 0.0394(9) Uani 1 1 d .
H49A H 0.1963 -0.0505 -0.4506 0.047 Uiso 1 1 calc R
H49B H 0.2048 -0.1366 -0.4557 0.047 Uiso 1 1 calc R
C50 C 0.1461(3) -0.1057(3) -0.3926(2) 0.0664(13) Uani 1 1 d .
H50A H 0.1546 -0.1541 -0.3776 0.080 Uiso 1 1 calc R
H50B H 0.1563 -0.0691 -0.3667 0.080 Uiso 1 1 calc R
C51 C 0.0578(3) -0.1001(3) -0.4084(3) 0.0942(19) Uani 1 1 d .
H51A H 0.0515 -0.1267 -0.4398 0.113 Uiso 1 1 calc R
H51B H 0.0244 -0.1258 -0.3837 0.113 Uiso 1 1 calc R
C52 C 0.0245(4) -0.0313(4) -0.4148(3) 0.110(2) Uani 1 1 d .
H52A H 0.0557 -0.0046 -0.4401 0.132 Uiso 1 1 calc R
H52B H 0.0284 -0.0037 -0.3836 0.132 Uiso 1 1 calc R
C53 C -0.0681(4) -0.0379(5) -0.4312(4) 0.142(3) Uani 1 1 d .
H53A H -0.0725 -0.0679 -0.4613 0.170 Uiso 1 1 calc R
H53B H -0.1003 -0.0614 -0.4050 0.170 Uiso 1 1 calc R
C54 C -0.0981(4) 0.0302(4) -0.4403(3) 0.110(2) Uani 1 1 d .
H54A H -0.0921 0.0600 -0.4106 0.166 Uiso 1 1 calc R
H54B H -0.1562 0.0270 -0.4494 0.166 Uiso 1 1 calc R
H54C H -0.0674 0.0524 -0.4672 0.166 Uiso 1 1 calc R
C55 C 0.4331(2) 0.22828(18) -0.01858(11) 0.0319(7) Uani 1 1 d .
C56 C 0.3796(2) 0.24597(17) 0.02130(12) 0.0336(8) Uani 1 1 d .
H56 H 0.3227 0.2355 0.0232 0.040 Uiso 1 1 calc R
C57 C 0.4281(3) 0.28231(19) 0.05758(13) 0.0425(9) Uani 1 1 d .
H57 H 0.4087 0.3007 0.0880 0.051 Uiso 1 1 calc R
C58 C 0.5089(3) 0.28628(19) 0.04093(13) 0.0429(9) Uani 1 1 d .
H58 H 0.5536 0.3079 0.0581 0.052 Uiso 1 1 calc R
C59 C 0.5129(2) 0.2528(2) -0.00572(13) 0.0405(8) Uani 1 1 d .
H59 H 0.5607 0.2476 -0.0251 0.049 Uiso 1 1 calc R
C60 C 0.4588(3) 0.0718(2) 0.03952(18) 0.0594(13) Uani 1 1 d .
H60 H 0.4311 0.0472 0.0136 0.071 Uiso 1 1 calc R
C61 C 0.4224(3) 0.0958(2) 0.08355(16) 0.0530(11) Uani 1 1 d .
H61 H 0.3665 0.0906 0.0926 0.064 Uiso 1 1 calc R
C62 C 0.4852(3) 0.1293(2) 0.11142(15) 0.0493(10) Uani 1 1 d .
H62 H 0.4788 0.1509 0.1429 0.059 Uiso 1 1 calc R
C63 C 0.5590(3) 0.1253(2) 0.08488(15) 0.0504(10) Uani 1 1 d .
H63 H 0.6109 0.1434 0.0953 0.061 Uiso 1 1 calc R
C64 C 0.5419(3) 0.0897(2) 0.04012(17) 0.0609(12) Uani 1 1 d .
H64 H 0.5801 0.0796 0.0149 0.073 Uiso 1 1 calc R
C65 C 0.3171(2) -0.48561(16) -0.41340(12) 0.0313(7) Uani 1 1 d .
C66 C 0.2451(2) -0.51464(18) -0.43532(14) 0.0395(8) Uani 1 1 d .
H66 H 0.1917 -0.4941 -0.4341 0.047 Uiso 1 1 calc R
C67 C 0.2673(2) -0.58007(19) -0.45954(14) 0.0455(9) Uani 1 1 d .
H67 H 0.2311 -0.6109 -0.4773 0.055 Uiso 1 1 calc R
C68 C 0.3517(2) -0.59139(18) -0.45282(14) 0.0425(9) Uani 1 1 d .
H68 H 0.3822 -0.6311 -0.4654 0.051 Uiso 1 1 calc R
C69 C 0.3838(2) -0.53384(17) -0.42424(12) 0.0348(8) Uani 1 1 d .
H69 H 0.4392 -0.5281 -0.4140 0.042 Uiso 1 1 calc R
C70 C 0.4192(2) -0.43911(19) -0.52506(13) 0.0400(8) Uani 1 1 d .
H70 H 0.4756 -0.4356 -0.5164 0.048 Uiso 1 1 calc R
C71 C 0.3561(2) -0.39162(18) -0.50993(13) 0.0377(8) Uani 1 1 d .
H71 H 0.3630 -0.3504 -0.4893 0.045 Uiso 1 1 calc R
C72 C 0.2809(3) -0.4157(2) -0.53058(15) 0.0473(9) Uani 1 1 d .
H72 H 0.2287 -0.3938 -0.5264 0.057 Uiso 1 1 calc R
C73 C 0.2981(3) -0.4787(2) -0.55870(14) 0.0541(11) Uani 1 1 d .
H73 H 0.2591 -0.5066 -0.5766 0.065 Uiso 1 1 calc R
C74 C 0.3830(3) -0.4928(2) -0.55544(14) 0.0483(10) Uani 1 1 d .
H74 H 0.4111 -0.5316 -0.5710 0.058 Uiso 1 1 calc R
C75 C 0.1976(2) 0.34892(17) -0.60459(12) 0.0323(7) Uani 1 1 d .
C76 C 0.1206(2) 0.38389(18) -0.61071(13) 0.0377(8) Uani 1 1 d .
H76 H 0.0734 0.3768 -0.5910 0.045 Uiso 1 1 calc R
C77 C 0.1269(3) 0.43101(19) -0.65137(14) 0.0448(9) Uani 1 1 d .
H77 H 0.0843 0.4613 -0.6638 0.054 Uiso 1 1 calc R
C78 C 0.2064(3) 0.4257(2) -0.67051(13) 0.0461(9) Uani 1 1 d .
H78 H 0.2268 0.4519 -0.6979 0.055 Uiso 1 1 calc R
C79 C 0.2510(2) 0.37475(19) -0.64201(12) 0.0369(8) Uani 1 1 d .
H79 H 0.3063 0.3604 -0.6469 0.044 Uiso 1 1 calc R
C80 C 0.0616(3) 0.2500(2) -0.68132(16) 0.0512(10) Uani 1 1 d .
H80 H 0.0163 0.2415 -0.6603 0.061 Uiso 1 1 calc R
C81 C 0.0624(3) 0.2972(2) -0.72214(15) 0.0514(10) Uani 1 1 d .
H81 H 0.0179 0.3263 -0.7333 0.062 Uiso 1 1 calc R
C82 C 0.1404(3) 0.2937(3) -0.74332(15) 0.0611(12) Uani 1 1 d .
H82 H 0.1579 0.3200 -0.7714 0.073 Uiso 1 1 calc R
C83 C 0.1887(3) 0.2441(3) -0.71556(19) 0.0665(13) Uani 1 1 d .
H83 H 0.2441 0.2312 -0.7218 0.080 Uiso 1 1 calc R
C84 C 0.1399(3) 0.2173(2) -0.67710(18) 0.0591(12) Uani 1 1 d .
H84 H 0.1566 0.1834 -0.6527 0.071 Uiso 1 1 calc R
C85 C 0.3631(2) -0.09207(18) -0.45494(12) 0.0361(8) Uani 1 1 d .
H85A H 0.3618 -0.1402 -0.4710 0.043 Uiso 1 1 calc R
H85B H 0.3473 -0.0554 -0.4799 0.043 Uiso 1 1 calc R
C86 C 0.4505(2) -0.0766(2) -0.43758(14) 0.0436(9) Uani 1 1 d .
H86A H 0.4579 -0.0968 -0.4041 0.052 Uiso 1 1 calc R
H86B H 0.4582 -0.0234 -0.4354 0.052 Uiso 1 1 calc R
C87 C 0.5163(3) -0.1082(2) -0.47103(17) 0.0606(12) Uani 1 1 d .
H87A H 0.5054 -0.0918 -0.5051 0.073 Uiso 1 1 calc R
H87B H 0.5703 -0.0885 -0.4608 0.073 Uiso 1 1 calc R
C88 C 0.5210(3) -0.1908(2) -0.47060(17) 0.0587(11) Uani 1 1 d .
H88A H 0.4672 -0.2104 -0.4813 0.070 Uiso 1 1 calc R
H88B H 0.5622 -0.2063 -0.4949 0.070 Uiso 1 1 calc R
C89 C 0.5430(3) -0.2237(2) -0.42137(17) 0.0559(11) Uani 1 1 d .
H89A H 0.5021 -0.2082 -0.3968 0.067 Uiso 1 1 calc R
H89B H 0.5972 -0.2050 -0.4107 0.067 Uiso 1 1 calc R
C90 C 0.5461(3) -0.3067(2) -0.4225(2) 0.0675(13) Uani 1 1 d .
H90A H 0.4933 -0.3257 -0.4342 0.101 Uiso 1 1 calc R
H90B H 0.5574 -0.3252 -0.3894 0.101 Uiso 1 1 calc R
H90C H 0.5897 -0.3225 -0.4447 0.101 Uiso 1 1 calc R
C91 C 0.36534(18) 0.05519(16) -0.21598(11) 0.0257(6) Uani 1 1 d .
C92 C 0.34344(18) -0.00558(15) -0.29099(11) 0.0239(6) Uani 1 1 d .
C93 C 0.31646(18) -0.15552(16) -0.38024(11) 0.0245(6) Uani 1 1 d .
C94 C 0.31088(18) -0.02798(16) -0.37722(11) 0.0241(6) Uani 1 1 d .
C95 C 0.31294(18) 0.09612(15) -0.34573(11) 0.0231(6) Uani 1 1 d .
C96 C 0.28145(19) 0.16222(16) -0.41721(11) 0.0250(6) Uani 1 1 d .
C97 C 0.3640(2) -0.02044(16) -0.23707(11) 0.0288(7) Uani 1 1 d .
C98 C 0.2991(2) -0.09111(16) -0.41304(11) 0.0272(7) Uani 1 1 d .
C99 C 0.30016(19) 0.17373(15) -0.36324(11) 0.0246(6) Uani 1 1 d .

loop_
_atom_site_aniso_label
_atom_site_aniso_U_11
_atom_site_aniso_U_22
_atom_site_aniso_U_33
_atom_site_aniso_U_23
_atom_site_aniso_U_13
_atom_site_aniso_U_12
Fe1 0.0392(3) 0.0308(3) 0.0250(3) -0.00581(19) -0.0099(2) 0.0052(2)
Fe2 0.0367(3) 0.0236(2) 0.0338(3) -0.00457(19) 0.0024(2) -0.00045(19)
Fe3 0.0380(3) 0.0406(3) 0.0259(3) 0.0026(2) -0.0044(2) 0.0017(2)
C1 0.0258(15) 0.0214(15) 0.0200(15) -0.0021(12) -0.0034(11) -0.0006(12)
C2 0.0277(16) 0.0261(15) 0.0192(15) -0.0011(12) -0.0007(12) 0.0001(12)
C3 0.0339(18) 0.0255(16) 0.0227(16) 0.0008(12) -0.0021(13) 0.0044(13)
C4 0.0338(18) 0.0301(16) 0.0253(17) -0.0072(13) -0.0014(13) 0.0041(13)
C5 0.0294(17) 0.0348(17) 0.0197(16) -0.0061(13) 0.0016(12) -0.0026(13)
C6 0.0353(18) 0.0313(17) 0.0190(16) 0.0023(13) -0.0042(13) 0.0012(13)
C7 0.0347(18) 0.0333(17) 0.0230(17) -0.0026(14) -0.0021(13) 0.0024(14)
C8 0.0358(18) 0.0365(18) 0.0237(18) -0.0028(14) -0.0046(13) 0.0046(14)
C9 0.0328(17) 0.0215(15) 0.0210(16) 0.0008(12) -0.0031(12) 0.0006(12)
C10 0.0345(17) 0.0216(15) 0.0234(16) -0.0002(12) -0.0011(13) 0.0017(13)
C11 0.056(2) 0.0257(16) 0.0238(17) 0.0000(13) -0.0070(15) 0.0011(15)
C12 0.046(2) 0.0221(16) 0.0328(18) 0.0031(14) -0.0027(15) 0.0027(14)
C13 0.0317(17) 0.0211(15) 0.0309(18) -0.0024(13) 0.0036(13) -0.0005(12)
C14 0.0344(18) 0.0234(15) 0.0244(16) -0.0032(13) -0.0030(13) -0.0009(13)
C15 0.0323(18) 0.0252(17) 0.0301(17) 0.0018(14) 0.0031(13) 0.0011(13)
C16 0.0341(18) 0.0244(17) 0.0303(18) 0.0004(14) 0.0046(13) 0.0007(13)
C17 0.0305(16) 0.0217(15) 0.0192(15) 0.0003(12) -0.0042(12) -0.0007(12)
C18 0.0331(17) 0.0246(15) 0.0234(16) 0.0025(13) -0.0062(13) 0.0006(13)
C19 0.056(2) 0.0231(16) 0.0233(17) -0.0004(13) -0.0116(15) 0.0005(15)
C20 0.052(2) 0.0332(18) 0.0208(17) 0.0023(14) -0.0117(14) 0.0013(15)
C21 0.0349(18) 0.0272(16) 0.0244(17) 0.0064(13) -0.0065(13) 0.0019(13)
C22 0.0377(18) 0.0212(15) 0.0254(17) 0.0014(13) -0.0035(13) 0.0002(13)
C23 0.0363(19) 0.0320(17) 0.0280(18) 0.0008(15) -0.0031(14) 0.0003(14)
C24 0.0404(19) 0.0310(17) 0.0226(17) 0.0036(14) -0.0037(13) 0.0012(14)
C25 0.054(2) 0.0262(16) 0.0271(18) -0.0039(14) -0.0137(15) 0.0089(15)
C26 0.048(2) 0.062(3) 0.031(2) -0.0041(18) -0.0072(16) 0.0156(19)
C27 0.049(3) 0.071(3) 0.058(3) -0.020(2) -0.013(2) 0.020(2)
C28 0.049(3) 0.129(5) 0.083(4) -0.045(4) -0.010(3) 0.017(3)
C29 0.079(4) 0.164(7) 0.088(5) -0.046(5) 0.015(3) -0.015(4)
C30 0.090(5) 0.156(7) 0.130(6) -0.043(5) 0.047(4) -0.010(5)
C31 0.063(2) 0.0270(17) 0.0214(17) 0.0001(14) 0.0018(15) -0.0055(16)
C32 0.054(2) 0.040(2) 0.033(2) 0.0003(16) 0.0055(16) -0.0092(17)
C33 0.076(3) 0.047(2) 0.045(2) -0.0077(19) 0.010(2) -0.023(2)
C34 0.059(3) 0.081(3) 0.077(3) -0.004(3) 0.009(2) -0.023(3)
C35 0.101(5) 0.104(5) 0.149(7) 0.013(5) 0.006(5) -0.036(4)
C36 0.075(5) 0.175(9) 0.297(14) 0.047(9) -0.041(7) -0.016(5)
C37 0.045(2) 0.0256(16) 0.0238(17) 0.0004(13) -0.0048(14) -0.0088(14)
C38 0.039(2) 0.059(2) 0.041(2) -0.0007(18) 0.0012(16) -0.0100(17)
C39 0.051(2) 0.061(3) 0.052(3) 0.013(2) -0.0030(19) -0.015(2)
C40 0.048(3) 0.096(4) 0.065(3) 0.009(3) 0.013(2) -0.009(2)
C41 0.064(3) 0.101(4) 0.080(4) 0.016(3) 0.013(3) -0.013(3)
C42 0.104(5) 0.147(6) 0.073(4) 0.011(4) 0.004(3) -0.057(4)
C43 0.0374(18) 0.0249(16) 0.0225(16) -0.0004(13) -0.0045(13) 0.0050(13)
C44 0.0369(19) 0.0353(18) 0.0360(19) -0.0019(15) 0.0019(15) 0.0073(15)
C45 0.0377(19) 0.047(2) 0.0281(18) 0.0003(15) -0.0038(14) 0.0095(16)
C46 0.044(2) 0.064(3) 0.063(3) -0.005(2) 0.009(2) 0.005(2)
C47 0.047(3) 0.087(4) 0.075(3) 0.004(3) 0.013(2) 0.011(2)
C48 0.075(5) 0.161(7) 0.191(9) 0.007(6) 0.065(5) 0.003(5)
C49 0.048(2) 0.0244(17) 0.046(2) -0.0028(15) -0.0231(17) 0.0012(15)
C50 0.039(2) 0.068(3) 0.093(4) 0.016(3) -0.006(2) 0.000(2)
C51 0.066(3) 0.084(4) 0.132(6) -0.023(4) -0.032(3) 0.005(3)
C52 0.086(5) 0.113(5) 0.132(6) 0.008(5) -0.003(4) 0.014(4)
C53 0.074(5) 0.153(8) 0.197(9) -0.068(7) -0.039(5) 0.035(5)
C54 0.088(5) 0.113(5) 0.131(6) -0.022(5) -0.002(4) -0.016(4)
C55 0.043(2) 0.0326(17) 0.0199(16) -0.0021(13) -0.0044(13) 0.0050(14)
C56 0.043(2) 0.0332(18) 0.0241(17) -0.0048(14) -0.0022(14) 0.0121(15)
C57 0.071(3) 0.0314(18) 0.0246(18) -0.0066(15) -0.0067(17) 0.0122(17)
C58 0.061(3) 0.036(2) 0.031(2) -0.0048(15) -0.0157(17) -0.0059(17)
C59 0.044(2) 0.048(2) 0.0292(19) -0.0027(16) -0.0043(15) -0.0041(17)
C60 0.077(3) 0.028(2) 0.073(3) -0.011(2) -0.040(2) 0.0085(19)
C61 0.062(3) 0.041(2) 0.056(3) 0.011(2) -0.021(2) -0.0038(19)
C62 0.067(3) 0.040(2) 0.040(2) 0.0110(17) -0.0182(19) 0.0041(19)
C63 0.051(2) 0.046(2) 0.054(3) -0.0006(19) -0.024(2) 0.0093(18)
C64 0.070(3) 0.050(2) 0.063(3) -0.014(2) -0.025(2) 0.029(2)
C65 0.0379(19) 0.0216(15) 0.0347(19) -0.0018(13) 0.0085(14) -0.0024(13)
C66 0.040(2) 0.0299(18) 0.049(2) -0.0070(16) 0.0120(16) -0.0071(15)
C67 0.059(3) 0.0292(18) 0.048(2) -0.0118(16) 0.0131(18) -0.0125(17)
C68 0.063(3) 0.0226(17) 0.042(2) -0.0017(15) 0.0178(18) 0.0025(16)
C69 0.046(2) 0.0245(16) 0.0344(19) 0.0038(14) 0.0077(15) 0.0041(14)
C70 0.045(2) 0.039(2) 0.036(2) 0.0082(16) 0.0072(16) 0.0016(16)
C71 0.049(2) 0.0283(17) 0.036(2) 0.0050(15) -0.0051(16) -0.0018(15)
C72 0.051(2) 0.043(2) 0.048(2) 0.0005(18) -0.0127(18) 0.0092(18)
C73 0.079(3) 0.047(2) 0.036(2) -0.0036(18) -0.019(2) -0.007(2)
C74 0.075(3) 0.037(2) 0.033(2) -0.0002(16) 0.0155(19) 0.0098(19)
C75 0.0423(19) 0.0297(17) 0.0248(17) 0.0041(14) -0.0078(14) -0.0008(14)
C76 0.047(2) 0.0354(19) 0.0312(19) 0.0024(15) -0.0030(15) 0.0081(16)
C77 0.060(3) 0.0356(19) 0.038(2) 0.0099(16) -0.0134(18) 0.0088(17)
C78 0.063(3) 0.046(2) 0.029(2) 0.0173(16) -0.0101(17) -0.0114(19)
C79 0.042(2) 0.0390(19) 0.0298(18) 0.0086(15) -0.0071(14) -0.0038(15)
C80 0.051(2) 0.047(2) 0.056(3) -0.0038(19) -0.0064(19) -0.0054(19)
C81 0.045(2) 0.069(3) 0.040(2) -0.003(2) -0.0094(17) -0.005(2)
C82 0.065(3) 0.088(3) 0.030(2) -0.014(2) -0.0035(19) -0.012(3)
C83 0.053(3) 0.076(3) 0.071(3) -0.036(3) 0.001(2) 0.006(2)
C84 0.069(3) 0.042(2) 0.066(3) -0.013(2) -0.011(2) 0.004(2)
C85 0.061(2) 0.0274(17) 0.0195(17) 0.0006(13) 0.0015(15) 0.0057(15)
C86 0.055(2) 0.0362(19) 0.040(2) -0.0013(16) 0.0130(17) -0.0046(17)
C87 0.064(3) 0.063(3) 0.054(3) 0.000(2) 0.025(2) -0.003(2)
C88 0.056(3) 0.063(3) 0.057(3) -0.012(2) 0.016(2) 0.012(2)
C89 0.048(2) 0.055(3) 0.064(3) -0.013(2) 0.004(2) 0.0042(19)
C90 0.053(3) 0.059(3) 0.091(4) -0.008(3) -0.005(2) 0.011(2)
C91 0.0294(16) 0.0277(16) 0.0200(15) -0.0021(12) -0.0005(12) 0.0013(13)
C92 0.0302(16) 0.0225(15) 0.0190(15) -0.0020(12) -0.0034(12) 0.0005(12)
C93 0.0275(16) 0.0230(15) 0.0229(16) -0.0011(12) -0.0021(12) -0.0005(12)
C94 0.0287(16) 0.0234(15) 0.0200(15) -0.0007(12) -0.0019(12) -0.0017(12)
C95 0.0281(16) 0.0204(14) 0.0208(15) -0.0006(12) -0.0022(12) -0.0011(12)
C96 0.0307(17) 0.0228(15) 0.0213(16) -0.0007(12) -0.0046(12) -0.0013(12)
C97 0.0422(19) 0.0247(16) 0.0194(16) -0.0001(12) -0.0058(13) -0.0009(13)
C98 0.0384(18) 0.0221(15) 0.0211(16) -0.0024(12) -0.0071(13) 0.0015(13)
C99 0.0334(17) 0.0188(14) 0.0216(16) -0.0004(12) -0.0035(12) -0.0008(12)

loop_
_atom_type_symbol
_atom_type_description
_atom_type_scat_dispersion_real
_atom_type_scat_dispersion_imag
_atom_type_scat_source
C C 0.0033 0.0016 'International Tables Vol C Tables 4.2.6.8 and 6.1.1.4'
H H 0.0000 0.0000 'International Tables Vol C Tables 4.2.6.8 and 6.1.1.4'
Fe Fe 0.3463 0.8444 'International Tables Vol C Tables 4.2.6.8 and 6.1.1.4'

loop_
_geom_angle_atom_site_label_1
_geom_angle_atom_site_label_2
_geom_angle_atom_site_label_3
_geom_angle
C60 Fe1 C64 40.26(18)
C60 Fe1 C57 152.43(18)
C64 Fe1 C57 166.04(17)
C60 Fe1 C62 67.75(17)
C64 Fe1 C62 68.08(18)
C57 Fe1 C62 108.50(16)
C60 Fe1 C56 118.73(16)
C64 Fe1 C56 151.56(15)
C57 Fe1 C56 40.96(14)
C62 Fe1 C56 128.93(16)
C60 Fe1 C63 67.82(16)
C64 Fe1 C63 40.56(16)
C57 Fe1 C63 128.19(15)
C62 Fe1 C63 40.49(17)
C56 Fe1 C63 166.77(15)
C60 Fe1 C59 128.95(18)
C64 Fe1 C59 107.83(19)
C57 Fe1 C59 68.09(15)
C62 Fe1 C59 150.67(16)
C56 Fe1 C59 68.75(15)
C63 Fe1 C59 117.23(17)
C60 Fe1 C58 166.60(19)
C64 Fe1 C58 128.33(19)
C57 Fe1 C58 40.09(16)
C62 Fe1 C58 117.83(15)
C56 Fe1 C58 68.41(15)
C63 Fe1 C58 107.81(16)
C59 Fe1 C58 40.51(14)
C60 Fe1 C61 40.64(19)
C64 Fe1 C61 68.4(2)
C57 Fe1 C61 118.45(18)
C62 Fe1 C61 40.42(16)
C56 Fe1 C61 108.47(16)
C63 Fe1 C61 68.30(17)
C59 Fe1 C61 167.43(16)
C58 Fe1 C61 151.11(17)
C60 Fe1 C55 108.98(15)
C64 Fe1 C55 117.74(16)
C57 Fe1 C55 68.52(13)
C62 Fe1 C55 167.65(16)
C56 Fe1 C55 41.09(13)
C63 Fe1 C55 150.69(16)
C59 Fe1 C55 40.60(14)
C58 Fe1 C55 68.19(14)
C61 Fe1 C55 129.44(15)
C65 Fe2 C66 40.88(14)
C65 Fe2 C71 104.65(13)
C66 Fe2 C71 121.65(14)
C65 Fe2 C73 154.72(17)
C66 Fe2 C73 120.72(18)
C71 Fe2 C73 68.29(15)
C65 Fe2 C72 118.07(15)
C66 Fe2 C72 104.92(16)
C71 Fe2 C72 40.75(15)
C73 Fe2 C72 40.81(16)
C65 Fe2 C67 68.56(14)
C66 Fe2 C67 40.90(14)
C71 Fe2 C67 159.70(15)
C73 Fe2 C67 109.24(17)
C72 Fe2 C67 124.13(17)
C65 Fe2 C69 41.31(13)
C66 Fe2 C69 68.92(15)
C71 Fe2 C69 120.23(14)
C73 Fe2 C69 163.20(15)
C72 Fe2 C69 154.71(14)
C67 Fe2 C69 68.08(16)
C65 Fe2 C70 123.02(14)
C66 Fe2 C70 158.94(14)
C71 Fe2 C70 40.58(14)
C73 Fe2 C70 68.25(17)
C72 Fe2 C70 68.58(16)
C67 Fe2 C70 158.97(14)
C69 Fe2 C70 107.92(15)
C65 Fe2 C68 68.66(13)
C66 Fe2 C68 68.48(14)
C71 Fe2 C68 157.04(15)
C73 Fe2 C68 126.93(16)
C72 Fe2 C68 161.96(16)
C67 Fe2 C68 40.16(16)
C69 Fe2 C68 40.42(14)
C70 Fe2 C68 123.48(15)
C65 Fe2 C74 161.31(16)
C66 Fe2 C74 157.63(17)
C71 Fe2 C74 68.03(15)
C73 Fe2 C74 40.44(18)
C72 Fe2 C74 68.37(16)
C67 Fe2 C74 124.08(15)
C69 Fe2 C74 126.20(16)
C70 Fe2 C74 40.44(15)
C68 Fe2 C74 110.99(14)
C75 Fe3 C79 41.19(13)
C75 Fe3 C83 124.10(18)
C79 Fe3 C83 108.10(17)
C75 Fe3 C84 106.77(16)
C79 Fe3 C84 121.71(16)
C83 Fe3 C84 40.58(19)
C75 Fe3 C82 161.73(17)
C79 Fe3 C82 125.10(17)
C83 Fe3 C82 40.9(2)
C84 Fe3 C82 68.4(2)
C75 Fe3 C78 68.57(14)
C79 Fe3 C78 40.75(14)
C83 Fe3 C78 123.11(19)
C84 Fe3 C78 158.13(18)
C82 Fe3 C78 108.92(18)
C75 Fe3 C77 68.32(14)
C79 Fe3 C77 68.45(15)
C83 Fe3 C77 158.3(2)
C84 Fe3 C77 159.68(18)
C82 Fe3 C77 122.30(18)
C78 Fe3 C77 40.36(16)
C75 Fe3 C76 40.87(14)
C79 Fe3 C76 69.02(15)
C83 Fe3 C76 160.15(19)
C84 Fe3 C76 122.98(17)
C82 Fe3 C76 156.61(17)
C78 Fe3 C76 68.35(15)
C77 Fe3 C76 40.50(14)
C75 Fe3 C80 120.74(16)
C79 Fe3 C80 157.07(15)
C83 Fe3 C80 68.17(18)
C84 Fe3 C80 40.66(17)
C82 Fe3 C80 67.89(18)
C78 Fe3 C80 160.27(16)
C77 Fe3 C80 123.50(17)
C76 Fe3 C80 106.41(16)
C75 Fe3 C81 156.17(15)
C79 Fe3 C81 161.26(15)
C83 Fe3 C81 68.32(19)
C84 Fe3 C81 68.38(18)
C82 Fe3 C81 40.24(17)
C78 Fe3 C81 124.57(16)
C77 Fe3 C81 107.68(17)
C76 Fe3 C81 120.78(16)
C80 Fe3 C81 40.42(16)
C95 C1 C92 120.6(3)
C95 C1 C2 131.5(3)
C92 C1 C2 107.9(2)
C3 C2 C91 118.6(3)
C3 C2 C1 133.4(3)
C91 C2 C1 108.0(2)
C4 C3 C2 119.8(3)
C4 C3 H3 120.1
C2 C3 H3 120.1
C3 C4 C5 122.0(3)
C3 C4 H4 119.0
C5 C4 H4 119.0
C4 C5 C6 118.7(3)
C4 C5 C7 119.5(3)
C6 C5 C7 121.8(3)
C91 C6 C5 119.3(3)
C91 C6 H6 120.3
C5 C6 H6 120.3
C8 C7 C5 174.7(4)
C7 C8 C55 174.5(4)
C92 C9 C94 120.1(3)
C92 C9 C10 132.1(3)
C94 C9 C10 107.8(2)
C93 C10 C11 118.2(3)
C93 C10 C9 108.1(3)
C11 C10 C9 133.7(3)
C12 C11 C10 120.3(3)
C12 C11 H11 119.9
C10 C11 H11 119.9
C11 C12 C13 121.2(3)
C11 C12 H12 119.4
C13 C12 H12 119.4
C14 C13 C12 118.6(3)
C14 C13 C15 119.7(3)
C12 C13 C15 121.7(3)
C93 C14 C13 120.1(3)
C93 C14 H14 120.0
C13 C14 H14 120.0
C16 C15 C13 174.3(4)
C15 C16 C65 175.1(4)
C94 C17 C95 120.2(3)
C94 C17 C18 131.9(3)
C95 C17 C18 107.9(2)
C19 C18 C96 118.5(3)
C19 C18 C17 133.7(3)
C96 C18 C17 107.8(3)
C20 C19 C18 119.9(3)
C20 C19 H19 120.0
C18 C19 H19 120.0
C19 C20 C21 121.5(3)
C19 C20 H20 119.2
C21 C20 H20 119.2
C22 C21 C20 118.5(3)
C22 C21 C23 121.4(3)
C20 C21 C23 120.1(3)
C96 C22 C21 119.8(3)
C96 C22 H22 120.1
C21 C22 H22 120.1
C24 C23 C21 178.2(4)
C23 C24 C75 178.4(4)
C26 C25 C97 114.7(3)
C26 C25 H25A 108.6
C97 C25 H25A 108.6
C26 C25 H25B 108.6
C97 C25 H25B 108.6
H25A C25 H25B 107.6
C25 C26 C27 113.6(3)
C25 C26 H26A 108.9
C27 C26 H26A 108.9
C25 C26 H26B 108.9
C27 C26 H26B 108.9
H26A C26 H26B 107.7
C26 C27 C28 112.5(4)
C26 C27 H27A 109.1
C28 C27 H27A 109.1
C26 C27 H27B 109.1
C28 C27 H27B 109.1
H27A C27 H27B 107.8
C29 C28 C27 114.2(4)
C29 C28 H28A 108.7
C27 C28 H28A 108.7
C29 C28 H28B 108.7
C27 C28 H28B 108.7
H28A C28 H28B 107.6
C28 C29 C30 110.9(6)
C28 C29 H29A 109.5
C30 C29 H29A 109.5
C28 C29 H29B 109.5
C30 C29 H29B 109.5
H29A C29 H29B 108.0
C29 C30 H30A 109.5
C29 C30 H30B 109.5
H30A C30 H30B 109.5
C29 C30 H30C 109.5
H30A C30 H30C 109.5
H30B C30 H30C 109.5
C32 C31 C97 114.6(3)
C32 C31 H31A 108.6
C97 C31 H31A 108.6
C32 C31 H31B 108.6
C97 C31 H31B 108.6
H31A C31 H31B 107.6
C31 C32 C33 114.4(3)
C31 C32 H32A 108.7
C33 C32 H32A 108.7
C31 C32 H32B 108.7
C33 C32 H32B 108.7
H32A C32 H32B 107.6
C32 C33 C34 113.1(4)
C32 C33 H33A 108.9
C34 C33 H33A 108.9
C32 C33 H33B 108.9
C34 C33 H33B 108.9
H33A C33 H33B 107.8
C35 C34 C33 117.0(5)
C35 C34 H34A 108.0
C33 C34 H34A 108.0
C35 C34 H34B 108.0
C33 C34 H34B 108.0
H34A C34 H34B 107.3
C34 C35 C36 114.0(6)
C34 C35 H35A 108.8
C36 C35 H35A 108.8
C34 C35 H35B 108.8
C36 C35 H35B 108.8
H35A C35 H35B 107.6
C35 C36 H36A 109.5
C35 C36 H36B 109.5
H36A C36 H36B 109.5
C35 C36 H36C 109.5
H36A C36 H36C 109.5
H36B C36 H36C 109.5
C38 C37 C99 113.2(3)
C38 C37 H37A 108.9
C99 C37 H37A 108.9
C38 C37 H37B 108.9
C99 C37 H37B 108.9
H37A C37 H37B 107.8
C39 C38 C37 116.4(3)
C39 C38 H38A 108.2
C37 C38 H38A 108.2
C39 C38 H38B 108.2
C37 C38 H38B 108.2
H38A C38 H38B 107.3
C38 C39 C40 111.7(4)
C38 C39 H39A 109.3
C40 C39 H39A 109.3
C38 C39 H39B 109.3
C40 C39 H39B 109.3
H39A C39 H39B 107.9
C41 C40 C39 116.2(4)
C41 C40 H40A 108.2
C39 C40 H40A 108.2
C41 C40 H40B 108.2
C39 C40 H40B 108.2
H40A C40 H40B 107.4
C40 C41 C42 114.2(5)
C40 C41 H41A 108.7
C42 C41 H41A 108.7
C40 C41 H41B 108.7
C42 C41 H41B 108.7
H41A C41 H41B 107.6
C41 C42 H42A 109.5
C41 C42 H42B 109.5
H42A C42 H42B 109.5
C41 C42 H42C 109.5
H42A C42 H42C 109.5
H42B C42 H42C 109.5
C44 C43 C99 113.6(2)
C44 C43 H43A 108.9
C99 C43 H43A 108.9
C44 C43 H43B 108.9
C99 C43 H43B 108.9
H43A C43 H43B 107.7
C45 C44 C43 114.0(3)
C45 C44 H44A 108.8
C43 C44 H44A 108.8
C45 C44 H44B 108.8
C43 C44 H44B 108.8
H44A C44 H44B 107.6
C46 C45 C44 113.4(3)
C46 C45 H45A 108.9
C44 C45 H45A 108.9
C46 C45 H45B 108.9
C44 C45 H45B 108.9
H45A C45 H45B 107.7
C45 C46 C47 116.1(4)
C45 C46 H46A 108.3
C47 C46 H46A 108.3
C45 C46 H46B 108.3
C47 C46 H46B 108.3
H46A C46 H46B 107.4
C48 C47 C46 114.1(5)
C48 C47 H47A 108.7
C46 C47 H47A 108.7
C48 C47 H47B 108.7
C46 C47 H47B 108.7
H47A C47 H47B 107.6
C47 C48 H48A 109.5
C47 C48 H48B 109.5
H48A C48 H48B 109.5
C47 C48 H48C 109.5
H48A C48 H48C 109.5
H48B C48 H48C 109.5
C50 C49 C98 114.4(3)
C50 C49 H49A 108.7
C98 C49 H49A 108.7
C50 C49 H49B 108.7
C98 C49 H49B 108.7
H49A C49 H49B 107.6
C51 C50 C49 116.4(5)
C51 C50 H50A 108.2
C49 C50 H50A 108.2
C51 C50 H50B 108.2
C49 C50 H50B 108.2
H50A C50 H50B 107.3
C52 C51 C50 118.1(5)
C52 C51 H51A 107.8
C50 C51 H51A 107.8
C52 C51 H51B 107.8
C50 C51 H51B 107.8
H51A C51 H51B 107.1
C51 C52 C53 109.7(6)
C51 C52 H52A 109.7
C53 C52 H52A 109.7
C51 C52 H52B 109.7
C53 C52 H52B 109.7
H52A C52 H52B 108.2
C54 C53 C52 108.7(7)
C54 C53 H53A 110.0
C52 C53 H53A 110.0
C54 C53 H53B 110.0
C52 C53 H53B 110.0
H53A C53 H53B 108.3
C53 C54 H54A 109.5
C53 C54 H54B 109.5
H54A C54 H54B 109.5
C53 C54 H54C 109.5
H54A C54 H54C 109.5
H54B C54 H54C 109.5
C59 C55 C8 126.0(3)
C59 C55 C56 107.6(3)
C8 C55 C56 126.4(3)
C59 C55 Fe1 69.35(19)
C8 C55 Fe1 128.1(2)
C56 C55 Fe1 69.07(18)
C57 C56 C55 107.1(3)
C57 C56 Fe1 69.49(19)
C55 C56 Fe1 69.84(18)
C57 C56 H56 126.5
C55 C56 H56 126.5
Fe1 C56 H56 125.8
C58 C57 C56 108.6(3)
C58 C57 Fe1 70.1(2)
C56 C57 Fe1 69.54(18)
C58 C57 H57 125.7
C56 C57 H57 125.7
Fe1 C57 H57 126.2
C57 C58 C59 108.6(3)
C57 C58 Fe1 69.8(2)
C59 C58 Fe1 69.7(2)
C57 C58 H58 125.7
C59 C58 H58 125.7
Fe1 C58 H58 126.4
C58 C59 C55 108.2(3)
C58 C59 Fe1 69.8(2)
C55 C59 Fe1 70.0(2)
C58 C59 H59 125.9
C55 C59 H59 125.9
Fe1 C59 H59 125.8
C64 C60 C61 109.3(4)
C64 C60 Fe1 70.1(2)
C61 C60 Fe1 70.6(2)
C64 C60 H60 125.3
C61 C60 H60 125.3
Fe1 C60 H60 125.6
C62 C61 C60 106.5(4)
C62 C61 Fe1 69.5(2)
C60 C61 Fe1 68.7(2)
C62 C61 H61 126.8
C60 C61 H61 126.8
Fe1 C61 H61 126.6
C63 C62 C61 108.7(4)
C63 C62 Fe1 69.8(2)
C61 C62 Fe1 70.1(2)
C63 C62 H62 125.6
C61 C62 H62 125.6
Fe1 C62 H62 126.0
C64 C63 C62 107.6(4)
C64 C63 Fe1 69.2(2)
C62 C63 Fe1 69.7(2)
C64 C63 H63 126.2
C62 C63 H63 126.2
Fe1 C63 H63 126.4
C60 C64 C63 107.9(4)
C60 C64 Fe1 69.7(2)
C63 C64 Fe1 70.2(2)
C60 C64 H64 126.1
C63 C64 H64 126.1
Fe1 C64 H64 125.6
C66 C65 C16 126.1(3)
C66 C65 C69 107.8(3)
C16 C65 C69 125.7(3)
C66 C65 Fe2 69.7(2)
C16 C65 Fe2 119.8(2)
C69 C65 Fe2 69.94(19)
C65 C66 C67 107.5(3)
C65 C66 Fe2 69.40(19)
C67 C66 Fe2 69.8(2)
C65 C66 H66 126.2
C67 C66 H66 126.2
Fe2 C66 H66 126.1
C68 C67 C66 108.6(3)
C68 C67 Fe2 70.2(2)
C66 C67 Fe2 69.27(19)
C68 C67 H67 125.7
C66 C67 H67 125.7
Fe2 C67 H67 126.5
C67 C68 C69 108.6(3)
C67 C68 Fe2 69.7(2)
C69 C68 Fe2 69.71(19)
C67 C68 H68 125.7
C69 C68 H68 125.7
Fe2 C68 H68 126.5
C68 C69 C65 107.5(3)
C68 C69 Fe2 69.9(2)
C65 C69 Fe2 68.75(19)
C68 C69 H69 126.3
C65 C69 H69 126.3
Fe2 C69 H69 126.7
C71 C70 C74 107.6(3)
C71 C70 Fe2 69.2(2)
C74 C70 Fe2 69.9(2)
C71 C70 H70 126.2
C74 C70 H70 126.2
Fe2 C70 H70 126.2
C70 C71 C72 108.6(3)
C70 C71 Fe2 70.2(2)
C72 C71 Fe2 69.7(2)
C70 C71 H71 125.7
C72 C71 H71 125.7
Fe2 C71 H71 126.0
C71 C72 C73 107.3(4)
C71 C72 Fe2 69.5(2)
C73 C72 Fe2 69.6(2)
C71 C72 H72 126.4
C73 C72 H72 126.4
Fe2 C72 H72 126.1
C74 C73 C72 108.3(4)
C74 C73 Fe2 70.2(2)
C72 C73 Fe2 69.6(2)
C74 C73 H73 125.9
C72 C73 H73 125.9
Fe2 C73 H73 125.9
C73 C74 C70 108.2(3)
C73 C74 Fe2 69.3(2)
C70 C74 Fe2 69.7(2)
C73 C74 H74 125.9
C70 C74 H74 125.9
Fe2 C74 H74 126.7
C76 C75 C79 108.0(3)
C76 C75 C24 125.7(3)
C79 C75 C24 126.2(3)
C76 C75 Fe3 69.90(19)
C79 C75 Fe3 69.41(19)
C24 C75 Fe3 125.0(2)
C77 C76 C75 107.5(3)
C77 C76 Fe3 69.7(2)
C75 C76 Fe3 69.23(19)
C77 C76 H76 126.2
C75 C76 H76 126.2
Fe3 C76 H76 126.4
C78 C77 C76 108.7(3)
C78 C77 Fe3 69.8(2)
C76 C77 Fe3 69.8(2)
C78 C77 H77 125.6
C76 C77 H77 125.6
Fe3 C77 H77 126.4
C77 C78 C79 108.4(3)
C77 C78 Fe3 69.9(2)
C79 C78 Fe3 69.4(2)
C77 C78 H78 125.8
C79 C78 H78 125.8
Fe3 C78 H78 126.5
C78 C79 C75 107.3(3)
C78 C79 Fe3 69.9(2)
C75 C79 Fe3 69.40(19)
C78 C79 H79 126.3
C75 C79 H79 126.3
Fe3 C79 H79 125.9
C81 C80 C84 108.2(4)
C81 C80 Fe3 69.9(2)
C84 C80 Fe3 69.3(2)
C81 C80 H80 125.9
C84 C80 H80 125.9
Fe3 C80 H80 126.5
C82 C81 C80 108.0(4)
C82 C81 Fe3 69.5(2)
C80 C81 Fe3 69.7(2)
C82 C81 H81 126.0
C80 C81 H81 126.0
Fe3 C81 H81 126.3
C81 C82 C83 108.2(4)
C81 C82 Fe3 70.3(2)
C83 C82 Fe3 69.4(2)
C81 C82 H82 125.9
C83 C82 H82 125.9
Fe3 C82 H82 126.0
C84 C83 C82 107.8(4)
C84 C83 Fe3 69.8(2)
C82 C83 Fe3 69.7(2)
C84 C83 H83 126.1
C82 C83 H83 126.1
Fe3 C83 H83 126.0
C83 C84 C80 107.8(4)
C83 C84 Fe3 69.6(3)
C80 C84 Fe3 70.0(2)
C83 C84 H84 126.1
C80 C84 H84 126.1
Fe3 C84 H84 125.8
C86 C85 C98 113.7(3)
C86 C85 H85A 108.8
C98 C85 H85A 108.8
C86 C85 H85B 108.8
C98 C85 H85B 108.8
H85A C85 H85B 107.7
C85 C86 C87 113.8(3)
C85 C86 H86A 108.8
C87 C86 H86A 108.8
C85 C86 H86B 108.8
C87 C86 H86B 108.8
H86A C86 H86B 107.7
C88 C87 C86 114.3(3)
C88 C87 H87A 108.7
C86 C87 H87A 108.7
C88 C87 H87B 108.7
C86 C87 H87B 108.7
H87A C87 H87B 107.6
C89 C88 C87 114.8(4)
C89 C88 H88A 108.6
C87 C88 H88A 108.6
C89 C88 H88B 108.6
C87 C88 H88B 108.6
H88A C88 H88B 107.5
C88 C89 C90 113.0(4)
C88 C89 H89A 109.0
C90 C89 H89A 109.0
C88 C89 H89B 109.0
C90 C89 H89B 109.0
H89A C89 H89B 107.8
C89 C90 H90A 109.5
C89 C90 H90B 109.5
H90A C90 H90B 109.5
C89 C90 H90C 109.5
H90A C90 H90C 109.5
H90B C90 H90C 109.5
C6 C91 C2 121.6(3)
C6 C91 C97 126.4(3)
C2 C91 C97 111.9(3)
C9 C92 C1 119.7(3)
C9 C92 C97 129.8(3)
C1 C92 C97 110.5(2)
C14 C93 C10 121.7(3)
C14 C93 C98 126.3(3)
C10 C93 C98 112.1(3)
C17 C94 C9 119.9(3)
C17 C94 C98 129.5(3)
C9 C94 C98 110.5(2)
C1 C95 C17 119.4(3)
C1 C95 C99 130.0(3)
C17 C95 C99 110.7(2)
C22 C96 C18 121.7(3)
C22 C96 C99 126.1(3)
C18 C96 C99 112.2(3)
C91 C97 C92 101.7(2)
C91 C97 C31 109.1(3)
C92 C97 C31 111.5(3)
C91 C97 C25 108.9(3)
C92 C97 C25 113.1(3)
C31 C97 C25 111.9(3)
C93 C98 C94 101.5(2)
C93 C98 C85 107.5(2)
C94 C98 C85 113.3(3)
C93 C98 C49 109.2(3)
C94 C98 C49 111.6(3)
C85 C98 C49 113.0(3)
C96 C99 C95 101.4(2)
C96 C99 C43 107.7(2)
C95 C99 C43 114.0(2)
C96 C99 C37 108.2(2)
C95 C99 C37 112.0(3)
C43 C99 C37 112.7(2)

loop_
_geom_bond_atom_site_label_1
_geom_bond_atom_site_label_2
_geom_bond_distance
Fe1 C60 2.023(4)
Fe1 C64 2.028(4)
Fe1 C57 2.039(3)
Fe1 C62 2.039(4)
Fe1 C56 2.039(3)
Fe1 C63 2.040(4)
Fe1 C59 2.040(4)
Fe1 C58 2.043(4)
Fe1 C61 2.047(4)
Fe1 C55 2.049(3)
Fe2 C65 2.028(3)
Fe2 C66 2.033(3)
Fe2 C71 2.033(3)
Fe2 C73 2.036(4)
Fe2 C72 2.036(4)
Fe2 C67 2.040(4)
Fe2 C69 2.044(4)
Fe2 C70 2.045(3)
Fe2 C68 2.046(3)
Fe2 C74 2.048(4)
Fe3 C75 2.030(3)
Fe3 C79 2.030(3)
Fe3 C83 2.031(4)
Fe3 C84 2.033(4)
Fe3 C82 2.035(4)
Fe3 C78 2.037(4)
Fe3 C77 2.038(4)
Fe3 C76 2.039(3)
Fe3 C80 2.042(4)
Fe3 C81 2.044(4)
C1 C95 1.396(4)
C1 C92 1.416(4)
C1 C2 1.487(4)
C2 C3 1.395(4)
C2 C91 1.395(4)
C3 C4 1.376(4)
C3 H3 0.9500
C4 C5 1.392(5)
C4 H4 0.9500
C5 C6 1.397(4)
C5 C7 1.443(4)
C6 C91 1.390(4)
C6 H6 0.9500
C7 C8 1.195(4)
C8 C55 1.434(4)
C9 C92 1.395(4)
C9 C94 1.417(4)
C9 C10 1.489(4)
C10 C93 1.391(4)
C10 C11 1.394(4)
C11 C12 1.383(4)
C11 H11 0.9500
C12 C13 1.394(5)
C12 H12 0.9500
C13 C14 1.391(4)
C13 C15 1.436(4)
C14 C93 1.379(4)
C14 H14 0.9500
C15 C16 1.186(4)
C16 C65 1.434(4)
C17 C94 1.397(4)
C17 C95 1.421(4)
C17 C18 1.485(4)
C18 C19 1.394(4)
C18 C96 1.394(4)
C19 C20 1.386(4)
C19 H19 0.9500
C20 C21 1.397(5)
C20 H20 0.9500
C21 C22 1.394(4)
C21 C23 1.440(4)
C22 C96 1.385(4)
C22 H22 0.9500
C23 C24 1.188(4)
C24 C75 1.440(4)
C25 C26 1.512(5)
C25 C97 1.551(5)
C25 H25A 0.9900
C25 H25B 0.9900
C26 C27 1.524(5)
C26 H26A 0.9900
C26 H26B 0.9900
C27 C28 1.554(7)
C27 H27A 0.9900
C27 H27B 0.9900
C28 C29 1.496(8)
C28 H28A 0.9900
C28 H28B 0.9900
C29 C30 1.514(8)
C29 H29A 0.9900
C29 H29B 0.9900
C30 H30A 0.9800
C30 H30B 0.9800
C30 H30C 0.9800
C31 C32 1.521(5)
C31 C97 1.548(5)
C31 H31A 0.9900
C31 H31B 0.9900
C32 C33 1.522(5)
C32 H32A 0.9900
C32 H32B 0.9900
C33 C34 1.526(7)
C33 H33A 0.9900
C33 H33B 0.9900
C34 C35 1.491(7)
C34 H34A 0.9900
C34 H34B 0.9900
C35 C36 1.556(10)
C35 H35A 0.9900
C35 H35B 0.9900
C36 H36A 0.9800
C36 H36B 0.9800
C36 H36C 0.9800
C37 C38 1.522(5)
C37 C99 1.562(4)
C37 H37A 0.9900
C37 H37B 0.9900
C38 C39 1.518(5)
C38 H38A 0.9900
C38 H38B 0.9900
C39 C40 1.551(6)
C39 H39A 0.9900
C39 H39B 0.9900
C40 C41 1.507(6)
C40 H40A 0.9900
C40 H40B 0.9900
C41 C42 1.514(8)
C41 H41A 0.9900
C41 H41B 0.9900
C42 H42A 0.9800
C42 H42B 0.9800
C42 H42C 0.9800
C43 C44 1.522(5)
C43 C99 1.548(4)
C43 H43A 0.9900
C43 H43B 0.9900
C44 C45 1.519(5)
C44 H44A 0.9900
C44 H44B 0.9900
C45 C46 1.499(5)
C45 H45A 0.9900
C45 H45B 0.9900
C46 C47 1.515(6)
C46 H46A 0.9900
C46 H46B 0.9900
C47 C48 1.478(8)
C47 H47A 0.9900
C47 H47B 0.9900
C48 H48A 0.9800
C48 H48B 0.9800
C48 H48C 0.9800
C49 C50 1.509(6)
C49 C98 1.557(4)
C49 H49A 0.9900
C49 H49B 0.9900
C50 C51 1.502(6)
C50 H50A 0.9900
C50 H50B 0.9900
C51 C52 1.391(8)
C51 H51A 0.9900
C51 H51B 0.9900
C52 C53 1.577(9)
C52 H52A 0.9900
C52 H52B 0.9900
C53 C54 1.369(10)
C53 H53A 0.9900
C53 H53B 0.9900
C54 H54A 0.9800
C54 H54B 0.9800
C54 H54C 0.9800
C55 C59 1.419(5)
C55 C56 1.435(5)
C56 C57 1.427(5)
C56 H56 0.9500
C57 C58 1.399(6)
C57 H57 0.9500
C58 C59 1.414(5)
C58 H58 0.9500
C59 H59 0.9500
C60 C64 1.394(6)
C60 C61 1.413(6)
C60 H60 0.9500
C61 C62 1.412(6)
C61 H61 0.9500
C62 C63 1.411(6)
C62 H62 0.9500
C63 C64 1.410(6)
C63 H63 0.9500
C64 H64 0.9500
C65 C66 1.418(5)
C65 C69 1.437(5)
C66 C67 1.423(5)
C66 H66 0.9500
C67 C68 1.403(6)
C67 H67 0.9500
C68 C69 1.413(5)
C68 H68 0.9500
C69 H69 0.9500
C70 C71 1.414(5)
C70 C74 1.415(5)
C70 H70 0.9500
C71 C72 1.417(5)
C71 H71 0.9500
C72 C73 1.420(6)
C72 H72 0.9500
C73 C74 1.412(6)
C73 H73 0.9500
C74 H74 0.9500
C75 C76 1.420(5)
C75 C79 1.428(5)
C76 C77 1.411(5)
C76 H76 0.9500
C77 C78 1.406(6)
C77 H77 0.9500
C78 C79 1.416(5)
C78 H78 0.9500
C79 H79 0.9500
C80 C81 1.412(6)
C80 C84 1.416(6)
C80 H80 0.9500
C81 C82 1.403(6)
C81 H81 0.9500
C82 C83 1.422(7)
C82 H82 0.9500
C83 C84 1.410(7)
C83 H83 0.9500
C84 H84 0.9500
C85 C86 1.524(5)
C85 C98 1.552(4)
C85 H85A 0.9900
C85 H85B 0.9900
C86 C87 1.529(5)
C86 H86A 0.9900
C86 H86B 0.9900
C87 C88 1.524(6)
C87 H87A 0.9900
C87 H87B 0.9900
C88 C89 1.512(6)
C88 H88A 0.9900
C88 H88B 0.9900
C89 C90 1.531(6)
C89 H89A 0.9900
C89 H89B 0.9900
C90 H90A 0.9800
C90 H90B 0.9800
C90 H90C 0.9800
C91 C97 1.508(4)
C92 C97 1.527(4)
C93 C98 1.511(4)
C94 C98 1.529(4)
C95 C99 1.522(4)
C96 C99 1.513(4)

loop_
_geom_torsion_atom_site_label_1
_geom_torsion_atom_site_label_2
_geom_torsion_atom_site_label_3
_geom_torsion_atom_site_label_4
_geom_torsion
C95 C1 C2 C3 1.0(6)
C92 C1 C2 C3 -178.2(3)
C95 C1 C2 C91 -179.1(3)
C92 C1 C2 C91 1.7(3)
C91 C2 C3 C4 -0.2(5)
C1 C2 C3 C4 179.7(3)
C2 C3 C4 C5 1.2(5)
C3 C4 C5 C6 -1.2(5)
C3 C4 C5 C7 178.0(3)
C4 C5 C6 C91 0.3(5)
C7 C5 C6 C91 -179.0(3)
C4 C5 C7 C8 -20(4)
C6 C5 C7 C8 159(4)
C5 C7 C8 C55 -24(7)
C92 C9 C10 C93 176.7(3)
C94 C9 C10 C93 -1.6(3)
C92 C9 C10 C11 -3.8(6)
C94 C9 C10 C11 177.8(4)
C93 C10 C11 C12 -0.8(5)
C9 C10 C11 C12 179.7(3)
C10 C11 C12 C13 -0.6(5)
C11 C12 C13 C14 1.0(5)
C11 C12 C13 C15 -178.2(3)
C12 C13 C14 C93 0.1(5)
C15 C13 C14 C93 179.3(3)
C14 C13 C15 C16 7(4)
C12 C13 C15 C16 -174(3)
C13 C15 C16 C65 -3(7)
C94 C17 C18 C19 -0.4(6)
C95 C17 C18 C19 179.7(4)
C94 C17 C18 C96 -179.8(3)
C95 C17 C18 C96 0.4(3)
C96 C18 C19 C20 0.2(5)
C17 C18 C19 C20 -179.1(3)
C18 C19 C20 C21 -0.2(5)
C19 C20 C21 C22 -0.1(5)
C19 C20 C21 C23 180.0(3)
C20 C21 C22 C96 0.5(5)
C23 C21 C22 C96 -179.6(3)
C22 C21 C23 C24 -166(12)
C20 C21 C23 C24 14(13)
C21 C23 C24 C75 116(16)
C97 C25 C26 C27 -174.1(3)
C25 C26 C27 C28 -178.6(3)
C26 C27 C28 C29 -64.3(6)
C27 C28 C29 C30 -177.7(5)
C97 C31 C32 C33 168.4(3)
C31 C32 C33 C34 179.9(3)
C32 C33 C34 C35 177.2(5)
C33 C34 C35 C36 -177.8(7)
C99 C37 C38 C39 170.0(3)
C37 C38 C39 C40 175.1(4)
C38 C39 C40 C41 169.1(4)
C39 C40 C41 C42 60.5(7)
C99 C43 C44 C45 -170.3(3)
C43 C44 C45 C46 -170.6(3)
C44 C45 C46 C47 175.5(4)
C45 C46 C47 C48 -177.4(5)
C98 C49 C50 C51 171.8(4)
C49 C50 C51 C52 -79.5(8)
C50 C51 C52 C53 -180.0(6)
C51 C52 C53 C54 -176.3(7)
C7 C8 C55 C59 -46(4)
C7 C8 C55 C56 133(4)
C7 C8 C55 Fe1 -137(4)
C60 Fe1 C55 C59 -128.3(2)
C64 Fe1 C55 C59 -85.3(3)
C57 Fe1 C55 C59 81.0(2)
C62 Fe1 C55 C59 159.2(7)
C56 Fe1 C55 C59 119.4(3)
C63 Fe1 C55 C59 -50.1(4)
C58 Fe1 C55 C59 37.7(2)
C61 Fe1 C55 C59 -169.2(2)
C60 Fe1 C55 C8 -8.2(4)
C64 Fe1 C55 C8 34.8(4)
C57 Fe1 C55 C8 -158.9(4)
C62 Fe1 C55 C8 -80.6(8)
C56 Fe1 C55 C8 -120.5(4)
C63 Fe1 C55 C8 70.1(5)
C59 Fe1 C55 C8 120.1(4)
C58 Fe1 C55 C8 157.8(4)
C61 Fe1 C55 C8 -49.1(4)
C60 Fe1 C55 C56 112.3(2)
C64 Fe1 C55 C56 155.3(2)
C57 Fe1 C55 C56 -38.4(2)
C62 Fe1 C55 C56 39.9(8)
C63 Fe1 C55 C56 -169.4(3)
C59 Fe1 C55 C56 -119.4(3)
C58 Fe1 C55 C56 -81.7(2)
C61 Fe1 C55 C56 71.4(3)
C59 C55 C56 C57 1.0(4)
C8 C55 C56 C57 -177.5(3)
Fe1 C55 C56 C57 59.8(2)
C59 C55 C56 Fe1 -58.8(2)
C8 C55 C56 Fe1 122.7(3)
C60 Fe1 C56 C57 155.6(3)
C64 Fe1 C56 C57 -169.0(4)
C62 Fe1 C56 C57 72.0(3)
C63 Fe1 C56 C57 38.8(8)
C59 Fe1 C56 C57 -80.6(2)
C58 Fe1 C56 C57 -37.0(2)
C61 Fe1 C56 C57 112.4(2)
C55 Fe1 C56 C57 -118.1(3)
C60 Fe1 C56 C55 -86.3(3)
C64 Fe1 C56 C55 -50.9(5)
C57 Fe1 C56 C55 118.1(3)
C62 Fe1 C56 C55 -169.9(2)
C63 Fe1 C56 C55 156.9(7)
C59 Fe1 C56 C55 37.5(2)
C58 Fe1 C56 C55 81.1(2)
C61 Fe1 C56 C55 -129.5(2)
C55 C56 C57 C58 -0.6(4)
Fe1 C56 C57 C58 59.4(3)
C55 C56 C57 Fe1 -60.0(2)
C60 Fe1 C57 C58 -171.3(3)
C64 Fe1 C57 C58 38.2(8)
C62 Fe1 C57 C58 111.5(2)
C56 Fe1 C57 C58 -119.8(3)
C63 Fe1 C57 C58 70.7(3)
C59 Fe1 C57 C58 -37.4(2)
C61 Fe1 C57 C58 154.5(2)
C55 Fe1 C57 C58 -81.2(2)
C60 Fe1 C57 C56 -51.5(4)
C64 Fe1 C57 C56 157.9(7)
C62 Fe1 C57 C56 -128.7(2)
C63 Fe1 C57 C56 -169.5(2)
C59 Fe1 C57 C56 82.4(2)
C58 Fe1 C57 C56 119.8(3)
C61 Fe1 C57 C56 -85.7(2)
C55 Fe1 C57 C56 38.5(2)
C56 C57 C58 C59 0.0(4)
Fe1 C57 C58 C59 59.0(3)
C56 C57 C58 Fe1 -59.1(2)
C60 Fe1 C58 C57 162.4(6)
C64 Fe1 C58 C57 -169.1(2)
C62 Fe1 C58 C57 -86.0(3)
C56 Fe1 C58 C57 37.7(2)
C63 Fe1 C58 C57 -128.8(2)
C59 Fe1 C58 C57 119.9(3)
C61 Fe1 C58 C57 -51.6(4)
C55 Fe1 C58 C57 82.1(2)
C60 Fe1 C58 C59 42.6(8)
C64 Fe1 C58 C59 71.1(3)
C57 Fe1 C58 C59 -119.9(3)
C62 Fe1 C58 C59 154.1(2)
C56 Fe1 C58 C59 -82.1(2)
C63 Fe1 C58 C59 111.3(2)
C61 Fe1 C58 C59 -171.5(3)
C55 Fe1 C58 C59 -37.8(2)
C57 C58 C59 C55 0.7(4)
Fe1 C58 C59 C55 59.8(2)
C57 C58 C59 Fe1 -59.1(3)
C8 C55 C59 C58 177.5(3)
C56 C55 C59 C58 -1.0(4)
Fe1 C55 C59 C58 -59.7(3)
C8 C55 C59 Fe1 -122.8(3)
C56 C55 C59 Fe1 58.6(2)
C60 Fe1 C59 C58 -168.4(2)
C64 Fe1 C59 C58 -128.8(2)
C57 Fe1 C59 C58 37.0(2)
C62 Fe1 C59 C58 -52.0(4)
C56 Fe1 C59 C58 81.2(2)
C63 Fe1 C59 C58 -85.8(3)
C61 Fe1 C59 C58 160.8(7)
C55 Fe1 C59 C58 119.1(3)
C60 Fe1 C59 C55 72.5(3)
C64 Fe1 C59 C55 112.1(2)
C57 Fe1 C59 C55 -82.1(2)
C62 Fe1 C59 C55 -171.1(3)
C56 Fe1 C59 C55 -37.91(19)
C63 Fe1 C59 C55 155.0(2)
C58 Fe1 C59 C55 -119.1(3)
C61 Fe1 C59 C55 41.6(8)
C57 Fe1 C60 C64 -169.4(3)
C62 Fe1 C60 C64 -81.9(3)
C56 Fe1 C60 C64 154.7(2)
C63 Fe1 C60 C64 -38.0(3)
C59 Fe1 C60 C64 69.8(3)
C58 Fe1 C60 C64 35.4(8)
C61 Fe1 C60 C64 -120.1(4)
C55 Fe1 C60 C64 110.8(3)
C64 Fe1 C60 C61 120.1(4)
C57 Fe1 C60 C61 -49.4(4)
C62 Fe1 C60 C61 38.2(2)
C56 Fe1 C60 C61 -85.2(3)
C63 Fe1 C60 C61 82.1(3)
C59 Fe1 C60 C61 -170.1(2)
C58 Fe1 C60 C61 155.5(6)
C55 Fe1 C60 C61 -129.1(2)
C64 C60 C61 C62 0.1(4)
Fe1 C60 C61 C62 -59.5(3)
C64 C60 C61 Fe1 59.6(3)
C60 Fe1 C61 C62 118.1(4)
C64 Fe1 C61 C62 81.1(3)
C57 Fe1 C61 C62 -85.4(3)
C56 Fe1 C61 C62 -129.0(2)
C63 Fe1 C61 C62 37.3(2)
C59 Fe1 C61 C62 155.9(7)
C58 Fe1 C61 C62 -50.4(5)
C55 Fe1 C61 C62 -170.1(2)
C64 Fe1 C61 C60 -37.0(2)
C57 Fe1 C61 C60 156.5(2)
C62 Fe1 C61 C60 -118.1(4)
C56 Fe1 C61 C60 112.9(2)
C63 Fe1 C61 C60 -80.8(3)
C59 Fe1 C61 C60 37.8(9)
C58 Fe1 C61 C60 -168.5(3)
C55 Fe1 C61 C60 71.8(3)
C60 C61 C62 C63 -0.3(4)
Fe1 C61 C62 C63 -59.3(3)
C60 C61 C62 Fe1 59.0(3)
C60 Fe1 C62 C63 81.4(3)
C64 Fe1 C62 C63 37.8(2)
C57 Fe1 C62 C63 -127.7(2)
C56 Fe1 C62 C63 -168.9(2)
C59 Fe1 C62 C63 -49.7(4)
C58 Fe1 C62 C63 -85.1(3)
C61 Fe1 C62 C63 119.8(4)
C55 Fe1 C62 C63 158.4(6)
C60 Fe1 C62 C61 -38.4(3)
C64 Fe1 C62 C61 -82.0(3)
C57 Fe1 C62 C61 112.5(3)
C56 Fe1 C62 C61 71.3(3)
C63 Fe1 C62 C61 -119.8(4)
C59 Fe1 C62 C61 -169.5(3)
C58 Fe1 C62 C61 155.1(3)
C55 Fe1 C62 C61 38.6(8)
C61 C62 C63 C64 0.4(4)
Fe1 C62 C63 C64 -59.1(3)
C61 C62 C63 Fe1 59.5(3)
C60 Fe1 C63 C64 37.7(3)
C57 Fe1 C63 C64 -168.5(3)
C62 Fe1 C63 C64 119.0(4)
C56 Fe1 C63 C64 160.0(6)
C59 Fe1 C63 C64 -85.9(3)
C58 Fe1 C63 C64 -128.8(3)
C61 Fe1 C63 C64 81.7(3)
C55 Fe1 C63 C64 -51.8(4)
C60 Fe1 C63 C62 -81.2(3)
C64 Fe1 C63 C62 -119.0(4)
C57 Fe1 C63 C62 72.6(3)
C56 Fe1 C63 C62 41.0(8)
C59 Fe1 C63 C62 155.1(2)
C58 Fe1 C63 C62 112.3(2)
C61 Fe1 C63 C62 -37.3(2)
C55 Fe1 C63 C62 -170.7(3)
C61 C60 C64 C63 0.2(5)
Fe1 C60 C64 C63 60.1(3)
C61 C60 C64 Fe1 -59.9(3)
C62 C63 C64 C60 -0.3(5)
Fe1 C63 C64 C60 -59.7(3)
C62 C63 C64 Fe1 59.4(3)
C57 Fe1 C64 C60 159.4(7)
C62 Fe1 C64 C60 81.0(3)
C56 Fe1 C64 C60 -51.8(5)
C63 Fe1 C64 C60 118.8(4)
C59 Fe1 C64 C60 -129.9(3)
C58 Fe1 C64 C60 -170.1(3)
C61 Fe1 C64 C60 37.3(3)
C55 Fe1 C64 C60 -87.0(3)
C60 Fe1 C64 C63 -118.8(4)
C57 Fe1 C64 C63 40.6(9)
C62 Fe1 C64 C63 -37.8(3)
C56 Fe1 C64 C63 -170.5(3)
C59 Fe1 C64 C63 111.3(3)
C58 Fe1 C64 C63 71.1(3)
C61 Fe1 C64 C63 -81.4(3)
C55 Fe1 C64 C63 154.2(3)
C15 C16 C65 C66 -63(4)
C15 C16 C65 C69 108(4)
C15 C16 C65 Fe2 23(4)
C71 Fe2 C65 C66 121.8(2)
C73 Fe2 C65 C66 51.8(4)
C72 Fe2 C65 C66 80.2(2)
C67 Fe2 C65 C66 -38.1(2)
C69 Fe2 C65 C66 -118.8(3)
C70 Fe2 C65 C66 161.8(2)
C68 Fe2 C65 C66 -81.3(2)
C74 Fe2 C65 C66 -174.0(4)
C66 Fe2 C65 C16 -120.8(4)
C71 Fe2 C65 C16 1.0(3)
C73 Fe2 C65 C16 -69.0(5)
C72 Fe2 C65 C16 -40.6(3)
C67 Fe2 C65 C16 -158.9(3)
C69 Fe2 C65 C16 120.4(3)
C70 Fe2 C65 C16 41.0(3)
C68 Fe2 C65 C16 157.9(3)
C74 Fe2 C65 C16 65.3(5)
C66 Fe2 C65 C69 118.8(3)
C71 Fe2 C65 C69 -119.4(2)
C73 Fe2 C65 C69 170.6(3)
C72 Fe2 C65 C69 -161.0(2)
C67 Fe2 C65 C69 80.7(2)
C70 Fe2 C65 C69 -79.4(2)
C68 Fe2 C65 C69 37.5(2)
C74 Fe2 C65 C69 -55.1(5)
C16 C65 C66 C67 172.3(3)
C69 C65 C66 C67 -0.1(4)
Fe2 C65 C66 C67 59.7(3)
C16 C65 C66 Fe2 112.7(3)
C69 C65 C66 Fe2 -59.8(2)
C71 Fe2 C66 C65 -75.0(2)
C73 Fe2 C66 C65 -157.0(2)
C72 Fe2 C66 C65 -115.9(2)
C67 Fe2 C66 C65 118.7(3)
C69 Fe2 C66 C65 38.31(19)
C70 Fe2 C66 C65 -46.9(5)
C68 Fe2 C66 C65 81.8(2)
C74 Fe2 C66 C65 174.9(3)
C65 Fe2 C66 C67 -118.7(3)
C71 Fe2 C66 C67 166.2(2)
C73 Fe2 C66 C67 84.2(3)
C72 Fe2 C66 C67 125.4(3)
C69 Fe2 C66 C67 -80.4(3)
C70 Fe2 C66 C67 -165.7(4)
C68 Fe2 C66 C67 -36.9(2)
C74 Fe2 C66 C67 56.2(5)
C65 C66 C67 C68 -0.1(4)
Fe2 C66 C67 C68 59.3(3)
C65 C66 C67 Fe2 -59.4(2)
C65 Fe2 C67 C68 -81.9(2)
C66 Fe2 C67 C68 -120.0(3)
C71 Fe2 C67 C68 -155.7(4)
C73 Fe2 C67 C68 125.0(2)
C72 Fe2 C67 C68 167.9(2)
C69 Fe2 C67 C68 -37.3(2)
C70 Fe2 C67 C68 45.7(5)
C74 Fe2 C67 C68 82.5(3)
C65 Fe2 C67 C66 38.1(2)
C71 Fe2 C67 C66 -35.8(6)
C73 Fe2 C67 C66 -115.1(3)
C72 Fe2 C67 C66 -72.1(3)
C69 Fe2 C67 C66 82.7(2)
C70 Fe2 C67 C66 165.7(4)
C68 Fe2 C67 C66 120.0(3)
C74 Fe2 C67 C66 -157.6(2)
C66 C67 C68 C69 0.3(4)
Fe2 C67 C68 C69 59.1(2)
C66 C67 C68 Fe2 -58.8(3)
C65 Fe2 C68 C67 81.6(2)
C66 Fe2 C68 C67 37.6(2)
C71 Fe2 C68 C67 158.6(3)
C73 Fe2 C68 C67 -75.4(3)
C72 Fe2 C68 C67 -34.0(6)
C69 Fe2 C68 C67 119.9(3)
C70 Fe2 C68 C67 -162.1(2)
C74 Fe2 C68 C67 -118.4(2)
C65 Fe2 C68 C69 -38.3(2)
C66 Fe2 C68 C69 -82.3(2)
C71 Fe2 C68 C69 38.7(4)
C73 Fe2 C68 C69 164.7(2)
C72 Fe2 C68 C69 -153.9(5)
C67 Fe2 C68 C69 -119.9(3)
C70 Fe2 C68 C69 78.0(2)
C74 Fe2 C68 C69 121.7(2)
C67 C68 C69 C65 -0.4(4)
Fe2 C68 C69 C65 58.7(2)
C67 C68 C69 Fe2 -59.0(3)
C66 C65 C69 C68 0.3(4)
C16 C65 C69 C68 -172.2(3)
Fe2 C65 C69 C68 -59.4(2)
C66 C65 C69 Fe2 59.7(2)
C16 C65 C69 Fe2 -112.8(3)
C65 Fe2 C69 C68 119.1(3)
C66 Fe2 C69 C68 81.2(2)
C71 Fe2 C69 C68 -163.6(2)
C73 Fe2 C69 C68 -47.0(6)
C72 Fe2 C69 C68 161.4(3)
C67 Fe2 C69 C68 37.1(2)
C70 Fe2 C69 C68 -121.0(2)
C74 Fe2 C69 C68 -79.9(3)
C66 Fe2 C69 C65 -37.92(19)
C71 Fe2 C69 C65 77.3(2)
C73 Fe2 C69 C65 -166.0(5)
C72 Fe2 C69 C65 42.3(4)
C67 Fe2 C69 C65 -82.0(2)
C70 Fe2 C69 C65 120.0(2)
C68 Fe2 C69 C65 -119.1(3)
C74 Fe2 C69 C65 161.0(2)
C65 Fe2 C70 C71 -72.8(2)
C66 Fe2 C70 C71 -38.1(5)
C73 Fe2 C70 C71 81.6(2)
C72 Fe2 C70 C71 37.5(2)
C67 Fe2 C70 C71 168.8(4)
C69 Fe2 C70 C71 -115.8(2)
C68 Fe2 C70 C71 -157.6(2)
C74 Fe2 C70 C71 118.9(3)
C65 Fe2 C70 C74 168.3(2)
C66 Fe2 C70 C74 -157.0(4)
C71 Fe2 C70 C74 -118.9(3)
C73 Fe2 C70 C74 -37.3(2)
C72 Fe2 C70 C74 -81.4(2)
C67 Fe2 C70 C74 49.9(5)
C69 Fe2 C70 C74 125.3(2)
C68 Fe2 C70 C74 83.5(3)
C74 C70 C71 C72 0.3(4)
Fe2 C70 C71 C72 -59.3(3)
C74 C70 C71 Fe2 59.6(2)
C65 Fe2 C71 C70 124.1(2)
C66 Fe2 C71 C70 164.9(2)
C73 Fe2 C71 C70 -81.5(3)
C72 Fe2 C71 C70 -119.7(3)
C67 Fe2 C71 C70 -168.4(4)
C69 Fe2 C71 C70 82.4(2)
C68 Fe2 C71 C70 54.4(4)
C74 Fe2 C71 C70 -37.8(2)
C65 Fe2 C71 C72 -116.2(2)
C66 Fe2 C71 C72 -75.4(3)
C73 Fe2 C71 C72 38.2(2)
C67 Fe2 C71 C72 -48.7(5)
C69 Fe2 C71 C72 -157.9(2)
C70 Fe2 C71 C72 119.7(3)
C68 Fe2 C71 C72 174.1(3)
C74 Fe2 C71 C72 81.9(3)
C70 C71 C72 C73 0.0(4)
Fe2 C71 C72 C73 -59.6(3)
C70 C71 C72 Fe2 59.6(2)
C65 Fe2 C72 C71 79.6(3)
C66 Fe2 C72 C71 121.5(2)
C73 Fe2 C72 C71 -118.5(4)
C67 Fe2 C72 C71 161.7(2)
C69 Fe2 C72 C71 49.4(5)
C70 Fe2 C72 C71 -37.4(2)
C68 Fe2 C72 C71 -172.5(4)
C74 Fe2 C72 C71 -81.0(2)
C65 Fe2 C72 C73 -161.9(2)
C66 Fe2 C72 C73 -120.0(3)
C71 Fe2 C72 C73 118.5(4)
C67 Fe2 C72 C73 -79.9(3)
C69 Fe2 C72 C73 167.9(3)
C70 Fe2 C72 C73 81.1(3)
C68 Fe2 C72 C73 -54.1(6)
C74 Fe2 C72 C73 37.5(3)
C71 C72 C73 C74 -0.3(4)
Fe2 C72 C73 C74 -59.8(3)
C71 C72 C73 Fe2 59.6(3)
C65 Fe2 C73 C74 159.3(3)
C66 Fe2 C73 C74 -164.0(2)
C71 Fe2 C73 C74 81.2(2)
C72 Fe2 C73 C74 119.3(3)
C67 Fe2 C73 C74 -120.4(2)
C69 Fe2 C73 C74 -42.6(6)
C70 Fe2 C73 C74 37.3(2)
C68 Fe2 C73 C74 -79.0(3)
C65 Fe2 C73 C72 40.0(5)
C66 Fe2 C73 C72 76.7(3)
C71 Fe2 C73 C72 -38.1(2)
C67 Fe2 C73 C72 120.3(3)
C69 Fe2 C73 C72 -161.9(5)
C70 Fe2 C73 C72 -82.0(3)
C68 Fe2 C73 C72 161.7(2)
C74 Fe2 C73 C72 -119.3(3)
C72 C73 C74 C70 0.4(4)
Fe2 C73 C74 C70 -59.0(3)
C72 C73 C74 Fe2 59.4(3)
C71 C70 C74 C73 -0.4(4)
Fe2 C70 C74 C73 58.8(3)
C71 C70 C74 Fe2 -59.2(2)
C65 Fe2 C74 C73 -151.9(4)
C66 Fe2 C74 C73 38.6(5)
C71 Fe2 C74 C73 -81.9(2)
C72 Fe2 C74 C73 -37.8(2)
C67 Fe2 C74 C73 79.6(3)
C69 Fe2 C74 C73 166.0(2)
C70 Fe2 C74 C73 -119.7(3)
C68 Fe2 C74 C73 122.8(2)
C65 Fe2 C74 C70 -32.1(5)
C66 Fe2 C74 C70 158.3(3)
C71 Fe2 C74 C70 37.9(2)
C73 Fe2 C74 C70 119.7(3)
C72 Fe2 C74 C70 81.9(2)
C67 Fe2 C74 C70 -160.7(2)
C69 Fe2 C74 C70 -74.3(3)
C68 Fe2 C74 C70 -117.4(2)
C23 C24 C75 C76 -28(14)
C23 C24 C75 C79 154(14)
C23 C24 C75 Fe3 -117(14)
C79 Fe3 C75 C76 119.3(3)
C83 Fe3 C75 C76 -162.5(2)
C84 Fe3 C75 C76 -121.4(2)
C82 Fe3 C75 C76 166.8(5)
C78 Fe3 C75 C76 81.3(2)
C77 Fe3 C75 C76 37.7(2)
C80 Fe3 C75 C76 -79.3(2)
C81 Fe3 C75 C76 -47.1(5)
C83 Fe3 C75 C79 78.2(3)
C84 Fe3 C75 C79 119.3(2)
C82 Fe3 C75 C79 47.5(6)
C78 Fe3 C75 C79 -38.1(2)
C77 Fe3 C75 C79 -81.6(2)
C76 Fe3 C75 C79 -119.3(3)
C80 Fe3 C75 C79 161.3(2)
C81 Fe3 C75 C79 -166.4(4)
C79 Fe3 C75 C24 -120.5(4)
C83 Fe3 C75 C24 -42.2(4)
C84 Fe3 C75 C24 -1.2(3)
C82 Fe3 C75 C24 -73.0(6)
C78 Fe3 C75 C24 -158.5(3)
C77 Fe3 C75 C24 157.9(3)
C76 Fe3 C75 C24 120.2(4)
C80 Fe3 C75 C24 40.9(4)
C81 Fe3 C75 C24 73.1(5)
C79 C75 C76 C77 -0.3(4)
C24 C75 C76 C77 -178.6(3)
Fe3 C75 C76 C77 -59.4(3)
C79 C75 C76 Fe3 59.1(2)
C24 C75 C76 Fe3 -119.2(3)
C75 Fe3 C76 C77 118.9(3)
C79 Fe3 C76 C77 81.0(2)
C83 Fe3 C76 C77 166.3(5)
C84 Fe3 C76 C77 -164.0(2)
C82 Fe3 C76 C77 -50.7(5)
C78 Fe3 C76 C77 37.1(2)
C80 Fe3 C76 C77 -122.8(2)
C81 Fe3 C76 C77 -81.2(3)
C79 Fe3 C76 C75 -37.9(2)
C83 Fe3 C76 C75 47.3(6)
C84 Fe3 C76 C75 77.0(3)
C82 Fe3 C76 C75 -169.6(4)
C78 Fe3 C76 C75 -81.8(2)
C77 Fe3 C76 C75 -118.9(3)
C80 Fe3 C76 C75 118.3(2)
C81 Fe3 C76 C75 159.9(2)
C75 C76 C77 C78 0.0(4)
Fe3 C76 C77 C78 -59.1(3)
C75 C76 C77 Fe3 59.1(2)
C75 Fe3 C77 C78 82.0(2)
C79 Fe3 C77 C78 37.5(2)
C83 Fe3 C77 C78 -47.3(6)
C84 Fe3 C77 C78 161.6(4)
C82 Fe3 C77 C78 -81.3(3)
C76 Fe3 C77 C78 120.0(3)
C80 Fe3 C77 C78 -164.6(2)
C81 Fe3 C77 C78 -123.0(2)
C75 Fe3 C77 C76 -38.0(2)
C79 Fe3 C77 C76 -82.5(2)
C83 Fe3 C77 C76 -167.4(4)
C84 Fe3 C77 C76 41.6(6)
C82 Fe3 C77 C76 158.7(2)
C78 Fe3 C77 C76 -120.0(3)
C80 Fe3 C77 C76 75.3(3)
C81 Fe3 C77 C76 117.0(2)
C76 C77 C78 C79 0.2(4)
Fe3 C77 C78 C79 -58.8(3)
C76 C77 C78 Fe3 59.1(3)
C75 Fe3 C78 C77 -81.3(2)
C79 Fe3 C78 C77 -119.8(3)
C83 Fe3 C78 C77 161.1(2)
C84 Fe3 C78 C77 -162.9(4)
C82 Fe3 C78 C77 118.0(2)
C76 Fe3 C78 C77 -37.2(2)
C80 Fe3 C78 C77 40.9(6)
C81 Fe3 C78 C77 76.0(3)
C75 Fe3 C78 C79 38.5(2)
C83 Fe3 C78 C79 -79.1(3)
C84 Fe3 C78 C79 -43.1(5)
C82 Fe3 C78 C79 -122.2(2)
C77 Fe3 C78 C79 119.8(3)
C76 Fe3 C78 C79 82.6(2)
C80 Fe3 C78 C79 160.6(4)
C81 Fe3 C78 C79 -164.2(2)
C77 C78 C79 C75 -0.4(4)
Fe3 C78 C79 C75 -59.6(2)
C77 C78 C79 Fe3 59.1(3)
C76 C75 C79 C78 0.4(4)
C24 C75 C79 C78 178.8(3)
Fe3 C75 C79 C78 59.9(2)
C76 C75 C79 Fe3 -59.4(2)
C24 C75 C79 Fe3 118.9(3)
C75 Fe3 C79 C78 -118.4(3)
C83 Fe3 C79 C78 120.1(3)
C84 Fe3 C79 C78 162.6(3)
C82 Fe3 C79 C78 78.0(3)
C77 Fe3 C79 C78 -37.2(2)
C76 Fe3 C79 C78 -80.8(2)
C80 Fe3 C79 C78 -163.3(4)
C81 Fe3 C79 C78 44.3(6)
C83 Fe3 C79 C75 -121.5(2)
C84 Fe3 C79 C75 -79.0(3)
C82 Fe3 C79 C75 -163.6(2)
C78 Fe3 C79 C75 118.4(3)
C77 Fe3 C79 C75 81.3(2)
C76 Fe3 C79 C75 37.7(2)
C80 Fe3 C79 C75 -44.9(5)
C81 Fe3 C79 C75 162.8(5)
C75 Fe3 C80 C81 160.6(2)
C79 Fe3 C80 C81 -166.7(4)
C83 Fe3 C80 C81 -81.8(3)
C84 Fe3 C80 C81 -119.6(4)
C82 Fe3 C80 C81 -37.5(3)
C78 Fe3 C80 C81 47.0(6)
C77 Fe3 C80 C81 77.6(3)
C76 Fe3 C80 C81 118.5(3)
C75 Fe3 C80 C84 -79.8(3)
C79 Fe3 C80 C84 -47.1(5)
C83 Fe3 C80 C84 37.9(3)
C82 Fe3 C80 C84 82.2(3)
C78 Fe3 C80 C84 166.7(4)
C77 Fe3 C80 C84 -162.8(3)
C76 Fe3 C80 C84 -121.9(3)
C81 Fe3 C80 C84 119.6(4)
C84 C80 C81 C82 0.3(5)
Fe3 C80 C81 C82 59.2(3)
C84 C80 C81 Fe3 -58.9(3)
C75 Fe3 C81 C82 -164.3(4)
C79 Fe3 C81 C82 44.5(6)
C83 Fe3 C81 C82 -37.9(3)
C84 Fe3 C81 C82 -81.7(3)
C78 Fe3 C81 C82 78.2(3)
C77 Fe3 C81 C82 119.4(3)
C76 Fe3 C81 C82 161.8(3)
C80 Fe3 C81 C82 -119.3(4)
C75 Fe3 C81 C80 -45.0(5)
C79 Fe3 C81 C80 163.8(4)
C83 Fe3 C81 C80 81.4(3)
C84 Fe3 C81 C80 37.5(3)
C82 Fe3 C81 C80 119.3(4)
C78 Fe3 C81 C80 -162.5(2)
C77 Fe3 C81 C80 -121.3(3)
C76 Fe3 C81 C80 -78.9(3)
C80 C81 C82 C83 -0.1(5)
Fe3 C81 C82 C83 59.2(3)
C80 C81 C82 Fe3 -59.3(3)
C75 Fe3 C82 C81 159.6(5)
C79 Fe3 C82 C81 -164.0(2)
C83 Fe3 C82 C81 119.3(4)
C84 Fe3 C82 C81 81.6(3)
C78 Fe3 C82 C81 -121.6(3)
C77 Fe3 C82 C81 -79.0(3)
C76 Fe3 C82 C81 -42.5(6)
C80 Fe3 C82 C81 37.6(3)
C75 Fe3 C82 C83 40.3(7)
C79 Fe3 C82 C83 76.6(3)
C84 Fe3 C82 C83 -37.7(3)
C78 Fe3 C82 C83 119.1(3)
C77 Fe3 C82 C83 161.7(3)
C76 Fe3 C82 C83 -161.9(4)
C80 Fe3 C82 C83 -81.7(3)
C81 Fe3 C82 C83 -119.3(4)
C81 C82 C83 C84 -0.2(5)
Fe3 C82 C83 C84 59.6(3)
C81 C82 C83 Fe3 -59.8(3)
C75 Fe3 C83 C84 75.2(3)
C79 Fe3 C83 C84 117.9(3)
C82 Fe3 C83 C84 -118.9(4)
C78 Fe3 C83 C84 160.3(2)
C77 Fe3 C83 C84 -165.0(4)
C76 Fe3 C83 C84 39.7(6)
C80 Fe3 C83 C84 -38.0(3)
C81 Fe3 C83 C84 -81.6(3)
C75 Fe3 C83 C82 -165.8(2)
C79 Fe3 C83 C82 -123.1(3)
C84 Fe3 C83 C82 118.9(4)
C78 Fe3 C83 C82 -80.7(3)
C77 Fe3 C83 C82 -46.1(6)
C76 Fe3 C83 C82 158.7(4)
C80 Fe3 C83 C82 81.0(3)
C81 Fe3 C83 C82 37.3(3)
C82 C83 C84 C80 0.4(5)
Fe3 C83 C84 C80 59.9(3)
C82 C83 C84 Fe3 -59.5(3)
C81 C80 C84 C83 -0.4(5)
Fe3 C80 C84 C83 -59.6(3)
C81 C80 C84 Fe3 59.2(3)
C75 Fe3 C84 C83 -123.3(3)
C79 Fe3 C84 C83 -80.8(3)
C82 Fe3 C84 C83 38.1(3)
C78 Fe3 C84 C83 -49.1(6)
C77 Fe3 C84 C83 164.0(4)
C76 Fe3 C84 C83 -165.0(3)
C80 Fe3 C84 C83 118.8(4)
C81 Fe3 C84 C83 81.5(3)
C75 Fe3 C84 C80 117.9(3)
C79 Fe3 C84 C80 160.4(2)
C83 Fe3 C84 C80 -118.8(4)
C82 Fe3 C84 C80 -80.7(3)
C78 Fe3 C84 C80 -167.9(4)
C77 Fe3 C84 C80 45.2(6)
C76 Fe3 C84 C80 76.2(3)
C81 Fe3 C84 C80 -37.3(3)
C98 C85 C86 C87 155.0(3)
C85 C86 C87 C88 -68.6(5)
C86 C87 C88 C89 -62.3(5)
C87 C88 C89 C90 179.4(4)
C5 C6 C91 C2 0.7(5)
C5 C6 C91 C97 -177.2(3)
C3 C2 C91 C6 -0.7(5)
C1 C2 C91 C6 179.3(3)
C3 C2 C91 C97 177.4(3)
C1 C2 C91 C97 -2.5(4)
C94 C9 C92 C1 0.0(5)
C10 C9 C92 C1 -178.2(3)
C94 C9 C92 C97 178.0(3)
C10 C9 C92 C97 -0.2(6)
C95 C1 C92 C9 -1.3(4)
C2 C1 C92 C9 178.1(3)
C95 C1 C92 C97 -179.6(3)
C2 C1 C92 C97 -0.3(3)
C13 C14 C93 C10 -1.5(5)
C13 C14 C93 C98 178.1(3)
C11 C10 C93 C14 1.9(5)
C9 C10 C93 C14 -178.5(3)
C11 C10 C93 C98 -177.7(3)
C9 C10 C93 C98 1.8(4)
C95 C17 C94 C9 -1.5(4)
C18 C17 C94 C9 178.7(3)
C95 C17 C94 C98 177.4(3)
C18 C17 C94 C98 -2.4(6)
C92 C9 C94 C17 1.4(5)
C10 C9 C94 C17 180.0(3)
C92 C9 C94 C98 -177.7(3)
C10 C9 C94 C98 0.8(3)
C92 C1 C95 C17 1.1(4)
C2 C1 C95 C17 -178.0(3)
C92 C1 C95 C99 -178.7(3)
C2 C1 C95 C99 2.1(5)
C94 C17 C95 C1 0.3(4)
C18 C17 C95 C1 -179.9(3)
C94 C17 C95 C99 -179.8(3)
C18 C17 C95 C99 0.0(3)
C21 C22 C96 C18 -0.5(5)
C21 C22 C96 C99 179.8(3)
C19 C18 C96 C22 0.2(5)
C17 C18 C96 C22 179.7(3)
C19 C18 C96 C99 179.9(3)
C17 C18 C96 C99 -0.7(4)
C6 C91 C97 C92 -179.7(3)
C2 C91 C97 C92 2.2(3)
C6 C91 C97 C31 62.4(4)
C2 C91 C97 C31 -115.7(3)
C6 C91 C97 C25 -60.0(4)
C2 C91 C97 C25 121.9(3)
C9 C92 C97 C91 -179.2(3)
C1 C92 C97 C91 -1.1(3)
C9 C92 C97 C31 -63.1(4)
C1 C92 C97 C31 115.0(3)
C9 C92 C97 C25 64.1(4)
C1 C92 C97 C25 -117.8(3)
C32 C31 C97 C91 61.4(4)
C32 C31 C97 C92 -50.1(4)
C32 C31 C97 C25 -178.0(3)
C26 C25 C97 C91 -71.4(3)
C26 C25 C97 C92 40.9(4)
C26 C25 C97 C31 167.9(3)
C14 C93 C98 C94 179.1(3)
C10 C93 C98 C94 -1.3(3)
C14 C93 C98 C85 -61.7(4)
C10 C93 C98 C85 117.9(3)
C14 C93 C98 C49 61.2(4)
C10 C93 C98 C49 -119.2(3)
C17 C94 C98 C93 -178.8(3)
C9 C94 C98 C93 0.2(3)
C17 C94 C98 C85 66.2(4)
C9 C94 C98 C85 -114.8(3)
C17 C94 C98 C49 -62.7(4)
C9 C94 C98 C49 116.4(3)
C86 C85 C98 C93 -68.0(3)
C86 C85 C98 C94 43.4(4)
C86 C85 C98 C49 171.5(3)
C50 C49 C98 C93 52.0(4)
C50 C49 C98 C94 -59.4(4)
C50 C49 C98 C85 171.6(3)
C22 C96 C99 C95 -179.7(3)
C18 C96 C99 C95 0.6(3)
C22 C96 C99 C43 60.3(4)
C18 C96 C99 C43 -119.4(3)
C22 C96 C99 C37 -61.8(4)
C18 C96 C99 C37 118.5(3)
C1 C95 C99 C96 179.5(3)
C17 C95 C99 C96 -0.4(3)
C1 C95 C99 C43 -65.0(4)
C17 C95 C99 C43 115.1(3)
C1 C95 C99 C37 64.4(4)
C17 C95 C99 C37 -115.5(3)
C44 C43 C99 C96 73.0(3)
C44 C43 C99 C95 -38.8(4)
C44 C43 C99 C37 -167.8(3)
C38 C37 C99 C96 -65.8(3)
C38 C37 C99 C95 45.1(4)
C38 C37 C99 C43 175.2(3)
